data_7714242
loop_
_publ_author_name
'C S, Akshaya Keerthi'
'Das, Sandip'
'kulbir, Kulbir'
'Bhardwaj, Prabhakar'
'Sk, Md Palashuddin'
'Kumar, Pankaj'

_publ_section_title
;
 Mechanistic Insights of Nitric Oxide Oxygenation (NOO) Reactions of
 {CrNO}5 &amp; {CoNO}8
;
_journal_name_full 'Dalton Transactions'
_journal_paper_doi 10.1039/D3DT03177B
_journal_year 2023
_chemical_formula_moiety 'C20 H28 Co N6, 2(C24 H20 B)'
_chemical_formula_sum 'C68 H68 B2 Co N6'
_chemical_formula_weight 1049.83
_space_group_crystal_system monoclinic
_space_group_IT_number 9
_space_group_name_Hall 'C -2yc'
_space_group_name_H-M_alt 'C 1 c 1'
_atom_sites_solution_hydrogens geom
_audit_creation_date 2022-09-08
_audit_creation_method
;
Olex2 1.3
(compiled 2020.11.12 svn.r5f609507 for OlexSys, GUI svn.r6408)
;
_audit_update_record
;
2022-09-10 deposited with the CCDC.	2023-10-13 downloaded from the CCDC.
;
_cell_angle_alpha 90
_cell_angle_beta 133.598(2)
_cell_angle_gamma 90
_cell_formula_units_Z 8
_cell_length_a 24.9696(16)
_cell_length_b 37.384(3)
_cell_length_c 18.0414(11)
_cell_measurement_reflns_used 9998
_cell_measurement_temperature 297.0
_cell_measurement_theta_max 21.62
_cell_measurement_theta_min 2.25
_cell_volume 12196.2(15)
_computing_cell_refinement 'SAINT V8.40B (?, 2016)'
_computing_data_reduction 'SAINT V8.40B (?, 2016)'
_computing_molecular_graphics 'Olex2 1.3 (Dolomanov et al., 2009)'
_computing_publication_material 'Olex2 1.3 (Dolomanov et al., 2009)'
_computing_structure_refinement 'XL  (Sheldrick, 2008)'
_diffrn_ambient_temperature 297.0
_diffrn_measured_fraction_theta_full 0.996
_diffrn_measured_fraction_theta_max 0.996
_diffrn_measurement_device_type 'Bruker APEX-II CCD'
_diffrn_measurement_method '\f and \w scans'
_diffrn_radiation_type MoK\a
_diffrn_radiation_wavelength 0.71073
_diffrn_reflns_av_R_equivalents 0.0380
_diffrn_reflns_av_unetI/netI 0.0468
_diffrn_reflns_Laue_measured_fraction_full 0.996
_diffrn_reflns_Laue_measured_fraction_max 0.996
_diffrn_reflns_limit_h_max 26
_diffrn_reflns_limit_h_min -26
_diffrn_reflns_limit_k_max 39
_diffrn_reflns_limit_k_min -39
_diffrn_reflns_limit_l_max 18
_diffrn_reflns_limit_l_min -18
_diffrn_reflns_number 36861
_diffrn_reflns_point_group_measured_fraction_full 0.943
_diffrn_reflns_point_group_measured_fraction_max 0.943
_diffrn_reflns_theta_full 24.430
_diffrn_reflns_theta_max 24.430
_diffrn_reflns_theta_min 1.985
_diffrn_source Mo
_diffrn_source_current 1.4
_diffrn_source_power 0.07
_diffrn_source_voltage 50.0
_diffrn_standards_number 0
_exptl_absorpt_coefficient_mu 0.326
_exptl_absorpt_correction_T_max 0.7447
_exptl_absorpt_correction_T_min 0.7065
_exptl_absorpt_correction_type none
_exptl_absorpt_process_details
;
SADABS-2016/2 (Bruker,2016/2) was used for absorption correction.
wR2(int) was 0.0857 before and 0.0616 after correction.
The Ratio of minimum to maximum transmission is 0.9487.
The \l/2 correction factor is Not present.
;
_exptl_crystal_colour Orange
_exptl_crystal_density_diffrn 1.144
_exptl_crystal_description Plate
_exptl_crystal_F_000 4440
_refine_diff_density_max 0.358
_refine_diff_density_min -0.194
_refine_diff_density_rms 0.048
_refine_ls_abs_structure_details
;
 Refined as an inversion twin.
;
_refine_ls_abs_structure_Flack 0.19(2)
_refine_ls_extinction_method none
_refine_ls_goodness_of_fit_ref 1.038
_refine_ls_hydrogen_treatment constr
_refine_ls_matrix_type full
_refine_ls_number_parameters 1396
_refine_ls_number_reflns 13980
_refine_ls_number_restraints 32
_refine_ls_restrained_S_all 1.039
_refine_ls_R_factor_all 0.0588
_refine_ls_R_factor_gt 0.0486
_refine_ls_shift/su_max 0.018
_refine_ls_shift/su_mean 0.000
_refine_ls_structure_factor_coef Fsqd
_refine_ls_weighting_details 'w=1/[\s^2^(Fo^2^)+(0.0926P)^2^+1.2552P] where P=(Fo^2^+2Fc^2^)/3'
_refine_ls_weighting_scheme calc
_refine_ls_wR_factor_gt 0.1328
_refine_ls_wR_factor_ref 0.1424
_reflns_Friedel_coverage 0.890
_reflns_Friedel_fraction_full 0.889
_reflns_Friedel_fraction_max 0.889
_reflns_number_gt 11688
_reflns_number_total 13980
_reflns_threshold_expression 'I > 2\s(I)'
_cod_data_source_file d3dt03177b2.cif
_cod_data_source_block mo_co_2py_no3_0ma_a
_cod_original_cell_volume 12196.1(15)
_cod_database_code 7714242
_shelx_shelxl_version_number 2019/1
_shelx_space_group_comment
;
The symmetry employed for this shelxl refinement is uniquely defined
by the following loop, which should always be used as a source of
symmetry information in preference to the above space-group names.
They are only intended as comments.
;
_olex2_refinement_description
;
1. Twinned data refinement
 Scales: 0.81111
 0.18889
2. Uiso/Uaniso restraints and constraints
Uanis(Co1) \\sim Ueq: with sigma of 0.001 and sigma for terminal atoms of 0.002
Uanis(C44) \\sim Ueq, Uanis(C62) \\sim Ueq, Uanis(C66) \\sim Ueq, Uanis(N9)
\\sim Ueq: with sigma of 0.001 and sigma for terminal atoms of 0.002
3.a Secondary CH2 refined with riding coordinates:
 C37(H37A,H37B), C43(H43A,H43B), C48(H48A,H48B), C49(H49A,H49B), C50(H50A,
 H50B), C65(H65A,H65B), C66(H66A,H66B), C76(H76A,H76B)
3.b Aromatic/amide H refined with riding coordinates:
 C1(H1), C2(H2), C3(H3), C4(H4), C6(H6), C7(H7), C8(H8), C10(H10), C12(H12),
 C13(H13), C14(H14), C15(H15), C16(H16), C17(H17), C18(H18), C19(H19), C21(H21),
  C22(H22), C23(H23), C24(H24), C26(H26), C27(H27), C29(H29), C30(H30),
 C31(H31), C32(H32), C33(H33), C34(H34), C35(H35), C39(H39), C40(H40), C41(H41),
  C42(H42), C44(H44), C51(H51), C53(H53), C54(H54), C55(H55), C56(H56),
 C62(H62), C63(H63), C64(H64), C69(H69), C70(H70), C71(H71), C72(H72), C79(H79),
  C80(H80), C81(H81), C83(H83), C84(H84), C85(H85), C86(H86), C87(H87),
 C88(H88), C89(H89), C90(H90), C91(H91), C93(H93), C94(H94), C95(H95), C96(H96),
  C97(H97), C99(H99), C100(H100), C101(H101), C102(H102), C103(H103),
 C105(H105), C106(H106), C107(H107), C108(H108), C109(H109), C111(H111),
 C112(H112), C113(H113), C114(H114), C115(H115), C116(H116), C117(H117),
 C119(H119), C120(H120), C121(H121), C122(H122), C124(H124), C125(H125),
 C127(H127), C128(H128), C129(H129), C130(H130), C131(H131), C132(H132),
 C133(H133), C134(H134), C135(H135), C136(H136)
3.c Idealised Me refined as rotating group:
 C45(H45A,H45B,H45C), C59(H59A,H59B,H59C), C60(H60A,H60B,H60C), C61(H61A,H61B,
 H61C), C68(H68A,H68B,H68C), C74(H74A,H74B,H74C), C75(H75A,H75B,H75C), C77(H77A,
 H77B,H77C)
;
_smtbx_masks_void_probe_radius 1.2
_smtbx_masks_void_truncation_radius 1.2
_olex2_submission_special_instructions 'No special instructions were received'

loop_
_space_group_symop_operation_xyz
'x, y, z'
'x, -y, z+1/2'
'x+1/2, y+1/2, z'
'x+1/2, -y+1/2, z+1/2'

loop_
_atom_site_label
_atom_site_type_symbol
_atom_site_fract_x
_atom_site_fract_y
_atom_site_fract_z
_atom_site_U_iso_or_equiv
_atom_site_adp_type
_atom_site_occupancy
_atom_site_site_symmetry_order
_atom_site_calc_flag
_atom_site_refinement_flags_posn
_atom_site_refinement_flags_adp
_atom_site_refinement_flags_occupancy
_atom_site_disorder_assembly
_atom_site_disorder_group
Co1 Co 1.41003(4) 0.38367(3) 1.17262(6) 0.0477(3) Uani 1 1 d . U . . .
Co2 Co 0.91892(5) 0.38454(3) 1.14499(6) 0.0523(3) Uani 1 1 d . . . . .
N1 N 1.4246(4) 0.44009(17) 1.1896(5) 0.0546(18) Uani 1 1 d . . . . .
N2 N 1.3219(4) 0.37784(17) 1.0066(5) 0.0497(17) Uani 1 1 d . . . . .
N3 N 1.3893(4) 0.32724(17) 1.1534(5) 0.0537(18) Uani 1 1 d . . . . .
N4 N 1.3206(4) 0.4004(2) 1.1582(6) 0.063(2) Uani 1 1 d . . . . .
N5 N 1.4926(5) 0.37778(19) 1.1652(6) 0.059(2) Uani 1 1 d . . . . .
N6 N 1.4895(5) 0.3799(2) 1.3352(8) 0.071(2) Uani 1 1 d . . . . .
N7 N 0.9395(4) 0.3287(2) 1.1666(6) 0.0611(19) Uani 1 1 d . . . . .
N8 N 1.0073(5) 0.4001(3) 1.1535(6) 0.078(2) Uani 1 1 d . . . . .
N9 N 1.0094(5) 0.3826(2) 1.3093(7) 0.081(3) Uani 1 1 d . U . . .
N10 N 0.8372(5) 0.3776(2) 0.9844(7) 0.072(2) Uani 1 1 d . . . . .
N11 N 0.9028(4) 0.44068(17) 1.1242(5) 0.0550(18) Uani 1 1 d . . . . .
N12 N 0.8402(5) 0.3803(2) 1.1544(7) 0.072(2) Uani 1 1 d . . . . .
C1 C 0.9841(6) 0.4409(3) 0.8720(8) 0.080(3) Uani 1 1 d . . . . .
H1 H 0.948254 0.427479 0.813522 0.096 Uiso 1 1 calc R U . . .
C2 C 0.9675(6) 0.4708(3) 0.8893(8) 0.088(3) Uani 1 1 d . . . . .
H2 H 0.918774 0.478714 0.841593 0.106 Uiso 1 1 calc R U . . .
C3 C 1.0849(5) 0.5615(2) 1.1313(7) 0.061(2) Uani 1 1 d . . . . .
H3 H 1.078731 0.568058 1.076128 0.073 Uiso 1 1 calc R U . . .
C4 C 1.0509(5) 0.5826(2) 1.1549(7) 0.061(2) Uani 1 1 d . . . . .
H4 H 1.024019 0.603019 1.117161 0.074 Uiso 1 1 calc R U . . .
C5 C 1.2268(5) 0.4822(2) 1.2524(6) 0.050(2) Uani 1 1 d . . . . .
C6 C 1.1942(5) 0.5225(2) 1.0437(7) 0.065(2) Uani 1 1 d . . . . .
H6 H 1.166481 0.502741 1.002895 0.078 Uiso 1 1 calc R U . . .
C7 C 1.2301(5) 0.5418(3) 1.0246(8) 0.075(3) Uani 1 1 d . . . . .
H7 H 1.228871 0.533877 0.974544 0.090 Uiso 1 1 calc R U . . .
C8 C 1.2127(5) 0.4481(3) 1.2708(7) 0.060(2) Uani 1 1 d . . . . .
H8 H 1.165050 0.438880 1.221897 0.072 Uiso 1 1 calc R U . . .
C9 C 1.1272(4) 0.5312(2) 1.1882(7) 0.049(2) Uani 1 1 d . . . . .
C10 C 1.2664(6) 0.4276(3) 1.3582(8) 0.068(3) Uani 1 1 d . . . . .
H10 H 1.254190 0.405326 1.365723 0.082 Uiso 1 1 calc R U . . .
C11 C 1.1967(5) 0.2768(2) 1.2631(6) 0.056(2) Uani 1 1 d . . . . .
C12 C 1.1083(5) 0.2001(2) 1.1900(7) 0.056(2) Uani 1 1 d . . . . .
H12 H 1.153435 0.198208 1.257553 0.067 Uiso 1 1 calc R U . . .
C13 C 1.0493(6) 0.1777(2) 1.1551(8) 0.065(3) Uani 1 1 d . . . . .
H13 H 1.056499 0.161778 1.200786 0.078 Uiso 1 1 calc R U . . .
C14 C 1.0717(7) 0.3303(3) 0.9682(9) 0.088(3) Uani 1 1 d . . . . .
H14 H 1.040735 0.349154 0.951782 0.105 Uiso 1 1 calc R U . . .
C15 C 1.0938(6) 0.3257(3) 0.9172(8) 0.084(3) Uani 1 1 d . . . . .
H15 H 1.075926 0.340946 0.863537 0.100 Uiso 1 1 calc R U . . .
C16 C 1.1407(6) 0.2995(3) 0.9441(8) 0.081(3) Uani 1 1 d . . . . .
H16 H 1.157224 0.297246 0.911263 0.097 Uiso 1 1 calc R U . . .
C17 C 1.1652(5) 0.2753(2) 1.0219(7) 0.067(3) Uani 1 1 d . . . . .
H17 H 1.196392 0.256761 1.037486 0.081 Uiso 1 1 calc R U . . .
C18 C 1.0969(6) 0.3062(3) 1.0453(8) 0.081(3) Uani 1 1 d . . . . .
H18 H 1.080613 0.309166 1.078190 0.098 Uiso 1 1 calc R U . . .
C19 C 1.2297(5) 0.1991(2) 1.1435(7) 0.058(2) Uani 1 1 d . . . . .
H19 H 1.183992 0.197718 1.076425 0.070 Uiso 1 1 calc R U . . .
C20 C 1.1447(4) 0.2780(2) 1.0764(6) 0.053(2) Uani 1 1 d . . . . .
C21 C 0.4847(6) 0.5765(3) 0.4141(8) 0.084(3) Uani 1 1 d . . . . .
H21 H 0.447988 0.592384 0.364222 0.101 Uiso 1 1 calc R U . . .
C22 C 0.5526(6) 0.5750(3) 0.4408(7) 0.076(3) Uani 1 1 d . . . . .
H22 H 0.562370 0.590126 0.410423 0.091 Uiso 1 1 calc R U . . .
C23 C 0.6038(5) 0.5504(3) 0.5133(7) 0.068(3) Uani 1 1 d . . . . .
H23 H 0.647901 0.548907 0.528986 0.082 Uiso 1 1 calc R U . . .
C24 C 0.7716(7) 0.5747(3) 0.8709(8) 0.083(3) Uani 1 1 d . . . . .
H24 H 0.761660 0.589051 0.902301 0.100 Uiso 1 1 calc R U . . .
C25 C 0.5950(5) 0.5274(2) 0.5653(6) 0.055(2) Uani 1 1 d . . . . .
C26 C 0.7505(5) 0.4512(2) 0.6805(8) 0.067(3) Uani 1 1 d . . . . .
H26 H 0.778418 0.453554 0.750113 0.081 Uiso 1 1 calc R U . . .
C27 C 0.6711(8) 0.4440(3) 0.4779(10) 0.092(3) Uani 1 1 d . . . . .
H27 H 0.642899 0.440520 0.408470 0.110 Uiso 1 1 calc R U . . .
C28 C 0.7284(5) 0.5281(2) 0.7459(6) 0.050(2) Uani 1 1 d . . . . .
C29 C 0.7184(5) 0.5503(2) 0.7973(7) 0.060(2) Uani 1 1 d . . . . .
H29 H 0.674415 0.548688 0.781919 0.073 Uiso 1 1 calc R U . . .
C30 C 0.6513(6) 0.4693(3) 0.5113(7) 0.074(3) Uani 1 1 d . . . . .
H30 H 0.611412 0.484242 0.463036 0.088 Uiso 1 1 calc R U . . .
C31 C 1.1687(5) 0.2762(3) 1.3061(7) 0.070(3) Uani 1 1 d . . . . .
H31 H 1.133305 0.259068 1.283682 0.084 Uiso 1 1 calc R U . . .
C32 C 1.4673(5) 0.4602(2) 1.1858(7) 0.062(2) Uani 1 1 d . . . . .
H32 H 1.491594 0.449245 1.169687 0.074 Uiso 1 1 calc R U . . .
C33 C 1.4762(6) 0.4957(3) 1.2043(8) 0.081(3) Uani 1 1 d . . . . .
H33 H 1.507961 0.508425 1.203827 0.098 Uiso 1 1 calc R U . . .
C34 C 1.4395(7) 0.5127(3) 1.2232(9) 0.096(4) Uani 1 1 d . . . . .
H34 H 1.443963 0.537237 1.233969 0.115 Uiso 1 1 calc R U . . .
C35 C 1.3959(6) 0.4929(3) 1.2262(8) 0.079(3) Uani 1 1 d . . . . .
H35 H 1.369452 0.504117 1.238498 0.095 Uiso 1 1 calc R U . . .
C36 C 1.3896(5) 0.4565(2) 1.2116(7) 0.066(3) Uani 1 1 d . . . . .
C37 C 1.3317(5) 0.3420(2) 0.9839(6) 0.063(2) Uani 1 1 d . . . . .
H37A H 1.371295 0.342662 0.985365 0.076 Uiso 1 1 calc R U . . .
H37B H 1.286696 0.334981 0.915521 0.076 Uiso 1 1 calc R U . . .
C38 C 1.3496(5) 0.3149(2) 1.0587(6) 0.057(2) Uani 1 1 d . . . . .
C39 C 1.3267(5) 0.2798(3) 1.0313(8) 0.077(3) Uani 1 1 d . . . . .
H39 H 1.298762 0.272029 0.964542 0.092 Uiso 1 1 calc R U . . .
C40 C 1.3468(7) 0.2564(3) 1.1077(10) 0.089(3) Uani 1 1 d . . . . .
H40 H 1.331297 0.232695 1.092403 0.106 Uiso 1 1 calc R U . . .
C41 C 1.3885(6) 0.2688(3) 1.2023(9) 0.082(3) Uani 1 1 d . . . . .
H41 H 1.403293 0.253139 1.253616 0.098 Uiso 1 1 calc R U . . .
C42 C 1.4104(5) 0.3035(3) 1.2272(7) 0.072(3) Uani 1 1 d . . . . .
H42 H 1.439680 0.311197 1.294440 0.086 Uiso 1 1 calc R U . . .
C43 C 1.0797(6) 0.3839(3) 1.3296(9) 0.094(4) Uani 1 1 d . . . . .
H43A H 1.121846 0.389866 1.400780 0.113 Uiso 1 1 calc R U . . .
H43B H 1.088685 0.360810 1.315478 0.113 Uiso 1 1 calc R U . . .
C44 C 1.0074(7) 0.2808(3) 1.2901(10) 0.104(4) Uani 1 1 d . U . . .
H44 H 1.038484 0.272925 1.357517 0.125 Uiso 1 1 calc R U . . .
C45 C 1.5919(6) 0.3737(3) 1.1600(10) 0.087(3) Uani 1 1 d . . . . .
H45A H 1.571834 0.362152 1.097843 0.130 Uiso 1 1 calc R U . . .
H45B H 1.632282 0.359821 1.217634 0.130 Uiso 1 1 calc R U . . .
H45C H 1.609393 0.397123 1.163392 0.130 Uiso 1 1 calc R U . . .
C46 C 0.9835(6) 0.3174(3) 1.2644(9) 0.081(3) Uani 1 1 d . . . . .
C47 C 0.9365(6) 0.4573(3) 1.1022(8) 0.069(3) Uani 1 1 d . . . . .
C48 C 1.3452(5) 0.4335(3) 1.2194(7) 0.070(3) Uani 1 1 d . . . . .
H48A H 1.374619 0.427207 1.290522 0.084 Uiso 1 1 calc R U . . .
H48B H 1.302270 0.446711 1.195512 0.084 Uiso 1 1 calc R U . . .
C49 C 1.2576(5) 0.4088(3) 1.0483(7) 0.070(3) Uani 1 1 d . . . . .
H49A H 1.264825 0.432033 1.032539 0.084 Uiso 1 1 calc R U . . .
H49B H 1.211963 0.409432 1.033022 0.084 Uiso 1 1 calc R U . . .
C50 C 1.2524(5) 0.3797(2) 0.9826(7) 0.063(2) Uani 1 1 d . . . . .
H50A H 1.242597 0.356640 0.995945 0.075 Uiso 1 1 calc R U . . .
H50B H 1.211869 0.385158 0.910600 0.075 Uiso 1 1 calc R U . . .
C51 C 0.8506(5) 0.2984(3) 1.3465(6) 0.096(3) Uani 1 1 d . . . . .
H51 H 0.824235 0.319691 1.318372 0.115 Uiso 1 1 calc R U . . .
C52 C 1.1006(4) 0.2249(2) 1.1256(6) 0.050(2) Uani 1 1 d . . . . .
C53 C 0.9273(7) 0.2998(4) 1.4202(8) 0.122(4) Uani 1 1 d . . . . .
H53 H 0.951115 0.321888 1.442572 0.146 Uiso 1 1 calc R U . . .
C54 C 0.9686(7) 0.2687(6) 1.4604(10) 0.138(7) Uani 1 1 d . . . . .
H54 H 1.019842 0.269198 1.505104 0.165 Uiso 1 1 calc R U . . .
C55 C 0.8559(5) 0.2363(3) 1.3610(7) 0.072(3) Uani 1 1 d . . . . .
H55 H 0.833722 0.213992 1.344337 0.086 Uiso 1 1 calc R U . . .
C56 C 0.9321(6) 0.2382(4) 1.4327(7) 0.106(3) Uani 1 1 d . . . . .
H56 H 0.958928 0.217064 1.462940 0.127 Uiso 1 1 calc R U . . .
C57 C 1.5354(6) 0.3769(2) 1.1619(8) 0.059(2) Uani 1 1 d . . . . .
C58 C 1.5374(6) 0.3779(2) 1.4214(8) 0.055(2) Uani 1 1 d . . . . .
C59 C 1.5979(6) 0.3753(3) 1.5309(7) 0.078(3) Uani 1 1 d . . . . .
H59A H 1.643941 0.376976 1.548662 0.117 Uiso 1 1 calc R U . . .
H59B H 1.595339 0.352820 1.553966 0.117 Uiso 1 1 calc R U . . .
H59C H 1.594581 0.394482 1.563090 0.117 Uiso 1 1 calc R U . . .
C60 C 1.3224(6) 0.4056(3) 0.9447(7) 0.076(3) Uani 1 1 d . . . . .
H60A H 1.308315 0.428522 0.950749 0.115 Uiso 1 1 calc R U . . .
H60B H 1.288008 0.398591 0.874013 0.115 Uiso 1 1 calc R U . . .
H60C H 1.371150 0.407171 0.970388 0.115 Uiso 1 1 calc R U . . .
C61 C 1.2978(6) 0.3726(3) 1.1961(9) 0.077(3) Uani 1 1 d . . . . .
H61A H 1.267469 0.354516 1.144799 0.115 Uiso 1 1 calc R U . . .
H61B H 1.270455 0.384373 1.208592 0.115 Uiso 1 1 calc R U . . .
H61C H 1.341298 0.361812 1.258228 0.115 Uiso 1 1 calc R U . . .
C62 C 0.9843(7) 0.2584(4) 1.2162(11) 0.108(4) Uani 1 1 d . U . . .
H62 H 0.997151 0.234420 1.232803 0.130 Uiso 1 1 calc R U . . .
C63 C 0.9451(9) 0.2680(4) 1.1223(12) 0.125(5) Uani 1 1 d . . . . .
H63 H 0.931494 0.252130 1.071995 0.150 Uiso 1 1 calc R U . . .
C64 C 0.9243(7) 0.3047(3) 1.1021(10) 0.104(4) Uani 1 1 d . . . . .
H64 H 0.896804 0.312478 1.035376 0.125 Uiso 1 1 calc R U . . .
C65 C 1.0701(6) 0.4102(3) 1.2653(9) 0.092(3) Uani 1 1 d . . . . .
H65A H 1.115481 0.412745 1.280493 0.110 Uiso 1 1 calc R U . . .
H65B H 1.059266 0.433013 1.278188 0.110 Uiso 1 1 calc R U . . .
C66 C 1.0045(6) 0.3454(3) 1.3413(8) 0.088(3) Uani 1 1 d . U . . .
H66A H 1.051772 0.339279 1.408383 0.106 Uiso 1 1 calc R U . . .
H66B H 0.967727 0.345886 1.345415 0.106 Uiso 1 1 calc R U . . .
C67 C 0.7915(6) 0.3765(2) 0.8991(8) 0.064(3) Uani 1 1 d . . . . .
C68 C 0.7334(6) 0.3758(3) 0.7890(7) 0.073(3) Uani 1 1 d . . . . .
H68A H 0.754125 0.370339 0.761052 0.109 Uiso 1 1 calc R U . . .
H68B H 0.709594 0.398705 0.764417 0.109 Uiso 1 1 calc R U . . .
H68C H 0.697862 0.357784 0.768128 0.109 Uiso 1 1 calc R U . . .
C69 C 0.9319(8) 0.4943(3) 1.0846(9) 0.097(4) Uani 1 1 d . . . . .
H69 H 0.956407 0.504887 1.068388 0.116 Uiso 1 1 calc R U . . .
C70 C 0.8893(7) 0.5142(3) 1.0923(9) 0.095(4) Uani 1 1 d . . . . .
H70 H 0.886052 0.538901 1.083475 0.114 Uiso 1 1 calc R U . . .
C71 C 0.8503(7) 0.4970(3) 1.1136(8) 0.089(3) Uani 1 1 d . . . . .
H71 H 0.820362 0.509779 1.117503 0.107 Uiso 1 1 calc R U . . .
C72 C 0.8594(6) 0.4598(3) 1.1285(8) 0.085(3) Uani 1 1 d . . . . .
H72 H 0.834266 0.447791 1.142009 0.102 Uiso 1 1 calc R U . . .
C73 C 0.7930(6) 0.3785(2) 1.1530(7) 0.060(3) Uani 1 1 d . . . . .
C74 C 0.7353(5) 0.3785(2) 1.1537(8) 0.069(3) Uani 1 1 d . . . . .
H74A H 0.690353 0.387534 1.089651 0.104 Uiso 1 1 calc R U . . .
H74B H 0.749928 0.393341 1.208479 0.104 Uiso 1 1 calc R U . . .
H74C H 0.727442 0.354471 1.163451 0.104 Uiso 1 1 calc R U . . .
C75 C 1.0284(8) 0.3754(3) 1.1208(11) 0.111(4) Uani 1 1 d . . . . .
H75A H 1.027592 0.351814 1.141230 0.166 Uiso 1 1 calc R U . . .
H75B H 1.077543 0.380768 1.150899 0.166 Uiso 1 1 calc R U . . .
H75C H 0.994834 0.376335 1.047591 0.166 Uiso 1 1 calc R U . . .
C76 C 0.9808(7) 0.4332(3) 1.0916(10) 0.093(3) Uani 1 1 d . . . . .
H76A H 0.949947 0.426884 1.020159 0.112 Uiso 1 1 calc R U . . .
H76B H 1.023044 0.446474 1.113143 0.112 Uiso 1 1 calc R U . . .
C77 C 1.0118(7) 0.4098(4) 1.3627(9) 0.110(4) Uani 1 1 d . . . . .
H77A H 1.007971 0.432402 1.334103 0.165 Uiso 1 1 calc R U . . .
H77B H 1.057622 0.408764 1.433208 0.165 Uiso 1 1 calc R U . . .
H77C H 0.971292 0.407268 1.358143 0.165 Uiso 1 1 calc R U . . .
C78 C 1.0958(4) 0.4808(2) 1.0543(6) 0.048(2) Uani 1 1 d . . . . .
C79 C 1.1102(5) 0.4495(2) 1.0307(7) 0.063(2) Uani 1 1 d . . . . .
H79 H 1.158826 0.441429 1.076397 0.075 Uiso 1 1 calc R U . . .
C80 C 1.0589(6) 0.4297(3) 0.9459(8) 0.075(3) Uani 1 1 d . . . . .
H80 H 1.072854 0.408549 0.935996 0.090 Uiso 1 1 calc R U . . .
C81 C 1.0219(5) 0.4921(3) 0.9798(7) 0.068(3) Uani 1 1 d . . . . .
H81 H 1.007802 0.513383 0.988842 0.081 Uiso 1 1 calc R U . . .
C82 C 1.1974(4) 0.5314(2) 1.1222(6) 0.046(2) Uani 1 1 d . . . . .
C83 C 1.2684(5) 0.5729(2) 1.0782(8) 0.071(3) Uani 1 1 d . . . . .
H83 H 1.290254 0.586859 1.062458 0.085 Uiso 1 1 calc R U . . .
C84 C 1.2723(6) 0.5817(2) 1.1536(8) 0.071(3) Uani 1 1 d . . . . .
H84 H 1.299983 0.601533 1.194026 0.085 Uiso 1 1 calc R U . . .
C85 C 1.2366(5) 0.5623(2) 1.1730(7) 0.056(2) Uani 1 1 d . . . . .
H85 H 1.239025 0.570541 1.223901 0.068 Uiso 1 1 calc R U . . .
C86 C 1.3350(6) 0.4401(3) 1.4307(8) 0.078(3) Uani 1 1 d . . . . .
H86 H 1.370663 0.426817 1.489807 0.094 Uiso 1 1 calc R U . . .
C87 C 1.3530(5) 0.4737(3) 1.4166(7) 0.074(3) Uani 1 1 d . . . . .
H87 H 1.400896 0.482544 1.465969 0.089 Uiso 1 1 calc R U . . .
C88 C 1.3006(5) 0.4925(3) 1.3319(7) 0.061(2) Uani 1 1 d . . . . .
H88 H 1.314492 0.514482 1.325127 0.074 Uiso 1 1 calc R U . . .
C89 C 1.1326(5) 0.5234(2) 1.2670(7) 0.063(3) Uani 1 1 d . . . . .
H89 H 1.158725 0.502972 1.305308 0.076 Uiso 1 1 calc R U . . .
C90 C 1.1015(6) 0.5441(3) 1.2946(8) 0.079(3) Uani 1 1 d . . . . .
H90 H 1.110480 0.538344 1.352591 0.095 Uiso 1 1 calc R U . . .
C91 C 1.0591(6) 0.5719(3) 1.2369(8) 0.076(3) Uani 1 1 d . . . . .
H91 H 1.034606 0.584288 1.250870 0.091 Uiso 1 1 calc R U . . .
C92 C 0.6903(4) 0.28601(17) 1.1234(6) 0.0568(18) Uani 1 1 d . . . . .
C93 C 0.6192(5) 0.3008(2) 1.0503(6) 0.076(2) Uani 1 1 d . . . . .
H93 H 0.589053 0.300719 1.063214 0.091 Uiso 1 1 calc R U . . .
C94 C 0.5933(6) 0.3150(3) 0.9633(8) 0.096(4) Uani 1 1 d . . . . .
H94 H 0.545758 0.324488 0.917674 0.115 Uiso 1 1 calc R U . . .
C95 C 0.6348(9) 0.3163(4) 0.9377(9) 0.119(5) Uani 1 1 d . . . . .
H95 H 0.615734 0.326247 0.876268 0.143 Uiso 1 1 calc R U . . .
C96 C 0.7042(7) 0.3023(3) 1.0058(8) 0.096(3) Uani 1 1 d . . . . .
H96 H 0.733947 0.302963 0.992193 0.115 Uiso 1 1 calc R U . . .
C97 C 0.7314(6) 0.2866(3) 1.0993(7) 0.078(3) Uani 1 1 d . . . . .
H97 H 0.778403 0.276568 1.144627 0.093 Uiso 1 1 calc R U . . .
C98 C 0.6880(5) 0.2830(2) 1.2721(6) 0.063(2) Uani 1 1 d . . . . .
C99 C 0.7295(6) 0.3045(3) 1.3613(7) 0.085(3) Uani 1 1 d . . . . .
H99 H 0.778790 0.309244 1.397253 0.101 Uiso 1 1 calc R U . . .
C100 C 0.7009(10) 0.3181(4) 1.3953(9) 0.118(5) Uani 1 1 d . . . . .
H100 H 0.731708 0.331918 1.454496 0.142 Uiso 1 1 calc R U . . .
C101 C 0.6301(11) 0.3135(4) 1.3508(11) 0.145(7) Uani 1 1 d . . . . .
H101 H 0.612395 0.323656 1.377436 0.174 Uiso 1 1 calc R U . . .
C102 C 0.5856(7) 0.2926(3) 1.2622(10) 0.099(3) Uani 1 1 d . . . . .
H102 H 0.536568 0.288296 1.228271 0.119 Uiso 1 1 calc R U . . .
C103 C 0.6140(5) 0.2783(3) 1.2250(8) 0.074(3) Uani 1 1 d . . . . .
H103 H 0.582666 0.264724 1.165328 0.088 Uiso 1 1 calc R U . . .
C104 C 0.6928(3) 0.22270(18) 1.1940(5) 0.0562(18) Uani 1 1 d . . . . .
C105 C 0.6697(4) 0.2018(2) 1.2309(6) 0.066(2) Uani 1 1 d . . . . .
H105 H 0.666739 0.212262 1.274719 0.079 Uiso 1 1 calc R U . . .
C106 C 0.6509(6) 0.1660(3) 1.2061(8) 0.076(3) Uani 1 1 d . . . . .
H106 H 0.632187 0.153471 1.228534 0.091 Uiso 1 1 calc R U . . .
C107 C 0.6600(8) 0.1497(2) 1.1496(12) 0.094(3) Uani 1 1 d . . . . .
H107 H 0.653574 0.125103 1.139638 0.113 Uiso 1 1 calc R U . . .
C108 C 0.6790(6) 0.1697(3) 1.1059(8) 0.086(3) Uani 1 1 d . . . . .
H108 H 0.680574 0.159009 1.060933 0.103 Uiso 1 1 calc R U . . .
C109 C 0.6955(5) 0.2053(2) 1.1292(7) 0.075(2) Uani 1 1 d . . . . .
H109 H 0.709050 0.218248 1.100201 0.090 Uiso 1 1 calc R U . . .
C110 C 0.8110(4) 0.2661(2) 1.3127(5) 0.0628(19) Uani 1 1 d . . . . .
C111 C 1.0323(5) 0.2250(2) 1.0257(6) 0.060(2) Uani 1 1 d . . . . .
H111 H 1.024286 0.240427 0.978399 0.072 Uiso 1 1 calc R U . . .
C112 C 0.9745(5) 0.2024(3) 0.9941(7) 0.074(3) Uani 1 1 d . . . . .
H112 H 0.929098 0.204027 0.926749 0.088 Uiso 1 1 calc R U . . .
C113 C 0.9818(5) 0.1787(3) 1.0562(7) 0.068(3) Uani 1 1 d . . . . .
H113 H 0.943201 0.163696 1.033616 0.082 Uiso 1 1 calc R U . . .
C114 C 1.1904(7) 0.3001(3) 1.3823(9) 0.092(3) Uani 1 1 d . . . . .
H114 H 1.171533 0.298081 1.412117 0.110 Uiso 1 1 calc R U . . .
C115 C 1.2415(7) 0.3272(3) 1.4131(9) 0.092(4) Uani 1 1 d . . . . .
H115 H 1.254977 0.344377 1.460724 0.111 Uiso 1 1 calc R U . . .
C116 C 1.2703(6) 0.3276(3) 1.3716(10) 0.099(4) Uani 1 1 d . . . . .
H116 H 1.306476 0.344364 1.394477 0.119 Uiso 1 1 calc R U . . .
C117 C 1.2480(5) 0.3043(3) 1.2976(8) 0.078(3) Uani 1 1 d . . . . .
H117 H 1.267221 0.306398 1.268354 0.093 Uiso 1 1 calc R U . . .
C118 C 1.2394(5) 0.2247(2) 1.2108(7) 0.054(2) Uani 1 1 d . . . . .
C119 C 1.2853(6) 0.1764(3) 1.1738(8) 0.070(3) Uani 1 1 d . . . . .
H119 H 1.276815 0.160288 1.127455 0.084 Uiso 1 1 calc R U . . .
C120 C 1.3528(6) 0.1776(3) 1.2721(9) 0.077(3) Uani 1 1 d . . . . .
H120 H 1.390605 0.162459 1.292892 0.093 Uiso 1 1 calc R U . . .
C121 C 1.3646(5) 0.2018(3) 1.3408(7) 0.073(3) Uani 1 1 d . . . . .
H121 H 1.410526 0.202699 1.407795 0.088 Uiso 1 1 calc R U . . .
C122 C 1.3100(5) 0.2239(3) 1.3112(7) 0.062(2) Uani 1 1 d . . . . .
H122 H 1.319400 0.239439 1.359406 0.075 Uiso 1 1 calc R U . . .
C123 C 0.6881(5) 0.4736(2) 0.6129(7) 0.052(2) Uani 1 1 d . . . . .
C124 C 0.7356(8) 0.4235(3) 0.5529(11) 0.089(4) Uani 1 1 d . . . . .
H124 H 0.752274 0.407560 0.532917 0.107 Uiso 1 1 calc R U . . .
C125 C 0.7727(6) 0.4267(3) 0.6518(9) 0.071(3) Uani 1 1 d . . . . .
H125 H 0.813301 0.412149 0.700327 0.085 Uiso 1 1 calc R U . . .
C126 C 0.6363(5) 0.4746(2) 0.6984(7) 0.059(2) Uani 1 1 d . . . . .
C127 C 0.6747(6) 0.4696(3) 0.8007(8) 0.075(3) Uani 1 1 d . . . . .
H127 H 0.717851 0.482529 0.850205 0.090 Uiso 1 1 calc R U . . .
C128 C 0.6497(7) 0.4450(3) 0.8321(9) 0.086(3) Uani 1 1 d . . . . .
H128 H 0.674542 0.444021 0.900913 0.103 Uiso 1 1 calc R U . . .
C129 C 0.5929(7) 0.4237(3) 0.7674(11) 0.084(3) Uani 1 1 d . . . . .
H129 H 0.579737 0.406756 0.790087 0.101 Uiso 1 1 calc R U . . .
C130 C 0.5541(6) 0.4272(3) 0.6665(10) 0.076(3) Uani 1 1 d . . . . .
H130 H 0.512273 0.413206 0.619297 0.091 Uiso 1 1 calc R U . . .
C131 C 0.5759(4) 0.4520(2) 0.6303(7) 0.057(2) Uani 1 1 d . . . . .
H131 H 0.549357 0.453003 0.560868 0.069 Uiso 1 1 calc R U . . .
C132 C 0.8358(7) 0.5784(3) 0.8982(8) 0.078(3) Uani 1 1 d . . . . .
H132 H 0.870427 0.595042 0.947495 0.094 Uiso 1 1 calc R U . . .
C133 C 0.8504(5) 0.5563(3) 0.8504(8) 0.079(3) Uani 1 1 d . . . . .
H133 H 0.895611 0.557881 0.869143 0.095 Uiso 1 1 calc R U . . .
C134 C 0.7973(5) 0.5324(2) 0.7756(7) 0.062(2) Uani 1 1 d . . . . .
H134 H 0.807368 0.518493 0.743607 0.074 Uiso 1 1 calc R U . . .
C135 C 0.5274(5) 0.5307(2) 0.5355(7) 0.060(2) Uani 1 1 d . . . . .
H135 H 0.517274 0.516078 0.566229 0.073 Uiso 1 1 calc R U . . .
C136 C 0.4736(6) 0.5549(3) 0.4611(8) 0.078(3) Uani 1 1 d . . . . .
H136 H 0.428967 0.556082 0.444032 0.094 Uiso 1 1 calc R U . . .
B1 B 1.1626(7) 0.50637(15) 1.1548(9) 0.0491(15) Uani 1 1 d . . . . .
B2 B 0.7204(4) 0.2650(2) 1.2265(6) 0.056(2) Uani 1 1 d . . . . .
B3 B 1.1701(7) 0.25131(17) 1.1685(9) 0.0561(18) Uani 1 1 d . . . . .
B4 B 0.6625(7) 0.50086(16) 0.6560(9) 0.0495(14) Uani 1 1 d . . . . .

loop_
_atom_site_aniso_label
_atom_site_aniso_U_11
_atom_site_aniso_U_22
_atom_site_aniso_U_33
_atom_site_aniso_U_23
_atom_site_aniso_U_13
_atom_site_aniso_U_12
Co1 0.0469(6) 0.0531(6) 0.0481(6) 0.0001(5) 0.0347(5) -0.0008(5)
Co2 0.0531(7) 0.0609(7) 0.0519(7) -0.0034(5) 0.0396(6) -0.0029(5)
N1 0.062(4) 0.056(4) 0.055(4) -0.004(3) 0.044(4) 0.004(4)
N2 0.052(4) 0.057(4) 0.047(3) 0.009(3) 0.037(3) 0.007(3)
N3 0.061(5) 0.057(4) 0.062(5) 0.000(4) 0.050(4) -0.002(3)
N4 0.062(5) 0.065(5) 0.080(5) -0.014(4) 0.056(5) -0.006(4)
N5 0.058(5) 0.059(5) 0.069(5) -0.003(3) 0.047(5) 0.002(3)
N6 0.071(6) 0.066(5) 0.068(7) 0.005(4) 0.045(6) 0.006(4)
N7 0.070(5) 0.064(5) 0.056(5) 0.001(4) 0.046(4) 0.004(4)
N8 0.086(6) 0.100(7) 0.081(6) 0.015(5) 0.070(6) 0.015(5)
N9 0.080(3) 0.084(3) 0.081(3) -0.0033(14) 0.056(2) 0.0010(14)
N10 0.075(6) 0.074(5) 0.039(5) 0.003(4) 0.028(5) 0.010(4)
N11 0.056(4) 0.053(4) 0.069(5) -0.005(4) 0.048(4) 0.006(4)
N12 0.071(6) 0.081(6) 0.094(6) -0.003(4) 0.068(6) -0.002(4)
C1 0.070(7) 0.071(7) 0.082(7) -0.017(5) 0.046(6) -0.014(5)
C2 0.064(6) 0.094(8) 0.072(7) -0.002(6) 0.033(6) 0.003(6)
C3 0.073(6) 0.051(5) 0.063(5) 0.010(4) 0.049(5) 0.005(5)
C4 0.059(5) 0.051(5) 0.078(6) -0.001(4) 0.048(5) 0.011(4)
C5 0.055(5) 0.048(5) 0.064(5) -0.004(4) 0.048(5) -0.001(4)
C6 0.075(6) 0.066(6) 0.062(6) -0.006(5) 0.051(5) -0.008(5)
C7 0.077(6) 0.098(8) 0.076(6) -0.014(6) 0.062(6) -0.026(6)
C8 0.056(5) 0.069(6) 0.066(5) 0.015(4) 0.047(5) 0.017(4)
C9 0.044(5) 0.042(5) 0.065(5) -0.003(4) 0.039(4) -0.003(4)
C10 0.071(7) 0.066(6) 0.090(7) 0.033(5) 0.064(6) 0.024(5)
C11 0.067(5) 0.046(5) 0.063(5) -0.005(4) 0.048(5) -0.003(4)
C12 0.067(5) 0.043(5) 0.057(5) -0.004(4) 0.042(5) -0.008(4)
C13 0.085(7) 0.051(5) 0.091(7) 0.002(5) 0.073(7) -0.002(5)
C14 0.115(8) 0.068(6) 0.121(8) 0.035(6) 0.097(8) 0.024(6)
C15 0.083(7) 0.070(7) 0.077(7) 0.023(5) 0.048(6) 0.004(6)
C16 0.101(8) 0.080(7) 0.079(7) 0.006(6) 0.069(6) 0.003(6)
C17 0.067(6) 0.059(6) 0.079(6) 0.014(5) 0.052(5) 0.004(5)
C18 0.103(7) 0.076(7) 0.105(7) 0.029(6) 0.087(7) 0.030(6)
C19 0.059(5) 0.059(6) 0.065(5) 0.002(4) 0.046(5) 0.000(4)
C20 0.050(5) 0.058(5) 0.060(5) 0.002(4) 0.041(4) 0.002(4)
C21 0.070(7) 0.073(7) 0.065(6) -0.007(5) 0.030(6) 0.014(5)
C22 0.095(8) 0.066(6) 0.064(6) 0.007(5) 0.054(6) 0.004(6)
C23 0.067(6) 0.081(7) 0.065(6) 0.005(5) 0.049(5) 0.003(5)
C24 0.109(9) 0.080(7) 0.069(7) -0.016(6) 0.065(7) -0.022(7)
C25 0.051(5) 0.051(5) 0.058(5) -0.012(4) 0.036(5) -0.004(4)
C26 0.068(6) 0.057(6) 0.080(6) -0.016(5) 0.052(6) -0.020(5)
C27 0.139(10) 0.084(8) 0.106(8) -0.011(7) 0.104(9) 0.004(8)
C28 0.058(5) 0.050(5) 0.055(5) 0.007(4) 0.044(5) 0.005(4)
C29 0.073(6) 0.057(5) 0.067(6) -0.004(5) 0.054(5) -0.009(5)
C30 0.079(7) 0.085(7) 0.059(6) -0.012(5) 0.048(6) -0.005(5)
C31 0.081(6) 0.074(7) 0.076(6) -0.013(5) 0.061(6) -0.019(5)
C32 0.067(6) 0.046(5) 0.081(7) -0.007(4) 0.054(6) -0.002(4)
C33 0.092(8) 0.062(7) 0.107(8) -0.017(6) 0.075(7) -0.033(6)
C34 0.100(8) 0.069(7) 0.128(9) -0.046(6) 0.083(8) -0.021(6)
C35 0.083(7) 0.073(7) 0.106(7) -0.039(6) 0.074(6) -0.017(6)
C36 0.058(5) 0.058(6) 0.069(6) -0.007(5) 0.039(5) 0.000(5)
C37 0.056(5) 0.092(6) 0.039(4) -0.009(4) 0.032(4) 0.003(4)
C38 0.059(5) 0.057(5) 0.055(5) -0.008(4) 0.039(5) 0.000(4)
C39 0.075(5) 0.072(6) 0.096(6) -0.051(5) 0.064(5) -0.026(4)
C40 0.118(8) 0.049(5) 0.138(9) -0.012(6) 0.103(8) -0.015(5)
C41 0.100(7) 0.048(6) 0.098(8) 0.008(5) 0.068(7) -0.004(5)
C42 0.091(7) 0.067(7) 0.070(6) 0.013(5) 0.060(6) 0.002(5)
C43 0.055(6) 0.135(11) 0.077(7) -0.001(7) 0.040(6) -0.005(6)
C44 0.104(4) 0.105(4) 0.105(4) 0.0027(15) 0.072(3) -0.0015(15)
C45 0.085(7) 0.084(7) 0.136(10) 0.007(7) 0.093(8) 0.000(6)
C46 0.086(7) 0.084(7) 0.104(9) 0.017(6) 0.077(7) 0.010(6)
C47 0.086(7) 0.075(7) 0.079(6) 0.000(5) 0.069(6) -0.005(5)
C48 0.067(6) 0.082(7) 0.079(6) -0.010(5) 0.056(5) -0.011(5)
C49 0.047(5) 0.084(7) 0.072(6) -0.005(5) 0.039(5) 0.003(5)
C50 0.047(5) 0.062(5) 0.069(6) -0.001(4) 0.036(5) 0.004(4)
C51 0.079(7) 0.105(7) 0.073(6) 0.012(5) 0.041(6) -0.027(5)
C52 0.050(5) 0.056(5) 0.043(4) -0.007(4) 0.031(4) 0.002(4)
C53 0.090(8) 0.171(12) 0.068(6) -0.006(7) 0.040(7) -0.069(8)
C54 0.051(7) 0.26(2) 0.074(8) 0.027(11) 0.031(7) -0.019(11)
C55 0.052(6) 0.086(6) 0.068(5) 0.007(5) 0.038(5) 0.009(5)
C56 0.062(7) 0.157(12) 0.082(7) 0.008(7) 0.044(6) 0.022(6)
C57 0.060(6) 0.057(6) 0.081(7) 0.004(5) 0.056(6) 0.008(4)
C58 0.063(6) 0.051(5) 0.055(7) -0.003(4) 0.042(6) 0.007(4)
C59 0.074(7) 0.093(7) 0.040(6) 0.000(5) 0.028(6) 0.007(5)
C60 0.094(7) 0.091(7) 0.055(5) 0.014(5) 0.055(5) 0.002(5)
C61 0.094(7) 0.082(7) 0.118(8) -0.012(6) 0.098(7) -0.014(6)
C62 0.108(4) 0.108(4) 0.109(4) 0.0002(15) 0.075(3) 0.0000(15)
C63 0.176(14) 0.101(10) 0.150(13) 0.008(9) 0.132(12) 0.033(9)
C64 0.138(10) 0.092(9) 0.104(9) 0.018(8) 0.092(8) 0.029(8)
C65 0.063(7) 0.094(8) 0.110(9) 0.007(7) 0.056(7) -0.011(6)
C66 0.089(3) 0.089(3) 0.088(3) 0.0004(14) 0.061(2) 0.0000(14)
C67 0.063(6) 0.059(6) 0.055(8) -0.010(5) 0.035(7) 0.000(5)
C68 0.064(6) 0.069(6) 0.062(7) -0.007(5) 0.035(6) 0.004(5)
C69 0.136(10) 0.073(8) 0.111(9) 0.012(6) 0.097(8) -0.003(7)
C70 0.137(10) 0.055(6) 0.111(8) 0.018(6) 0.092(9) 0.027(7)
C71 0.123(9) 0.070(7) 0.100(8) 0.002(6) 0.086(8) 0.006(7)
C72 0.098(8) 0.097(9) 0.091(8) -0.004(6) 0.077(7) 0.006(7)
C73 0.057(6) 0.044(5) 0.059(6) -0.001(4) 0.033(5) 0.003(4)
C74 0.057(6) 0.059(5) 0.097(7) -0.017(5) 0.056(6) -0.012(4)
C75 0.137(11) 0.084(8) 0.136(11) 0.014(8) 0.104(11) 0.026(8)
C76 0.110(8) 0.089(8) 0.127(9) 0.025(7) 0.099(8) -0.003(7)
C77 0.092(8) 0.151(11) 0.083(7) -0.036(7) 0.059(7) -0.011(7)
C78 0.044(5) 0.052(5) 0.051(5) -0.003(4) 0.035(5) -0.007(4)
C79 0.054(5) 0.057(5) 0.078(6) -0.017(5) 0.046(5) 0.000(4)
C80 0.091(8) 0.056(6) 0.103(8) -0.013(6) 0.077(7) -0.010(6)
C81 0.064(6) 0.066(6) 0.058(5) -0.009(5) 0.037(5) -0.008(5)
C82 0.046(5) 0.057(5) 0.038(4) -0.002(4) 0.029(4) 0.003(4)
C83 0.080(7) 0.048(5) 0.095(8) 0.009(5) 0.064(7) -0.002(5)
C84 0.080(7) 0.052(6) 0.076(7) -0.011(5) 0.052(6) -0.011(5)
C85 0.069(6) 0.060(6) 0.055(5) -0.002(4) 0.049(5) -0.006(5)
C86 0.061(6) 0.112(9) 0.060(6) 0.035(6) 0.041(6) 0.034(6)
C87 0.049(5) 0.094(8) 0.050(5) 0.010(5) 0.023(5) 0.002(5)
C88 0.065(6) 0.062(6) 0.066(6) -0.006(5) 0.048(6) -0.013(5)
C89 0.070(6) 0.076(7) 0.061(5) 0.022(5) 0.052(5) 0.029(5)
C90 0.110(8) 0.090(8) 0.077(7) 0.007(6) 0.079(7) 0.017(7)
C91 0.077(7) 0.099(8) 0.079(7) -0.009(6) 0.064(6) 0.015(6)
C92 0.064(5) 0.047(4) 0.057(4) 0.000(3) 0.041(5) -0.003(4)
C93 0.060(5) 0.072(6) 0.056(5) 0.005(4) 0.025(5) -0.020(4)
C94 0.072(6) 0.108(8) 0.052(6) 0.011(5) 0.021(5) -0.014(6)
C95 0.134(12) 0.110(10) 0.052(6) 0.018(6) 0.042(8) -0.011(9)
C96 0.121(10) 0.103(8) 0.080(8) -0.008(6) 0.076(8) -0.010(7)
C97 0.101(7) 0.068(6) 0.075(6) 0.009(5) 0.064(6) 0.009(5)
C98 0.072(6) 0.051(5) 0.056(5) 0.011(4) 0.040(5) 0.014(4)
C99 0.097(7) 0.088(6) 0.050(5) 0.004(5) 0.044(5) 0.026(5)
C100 0.156(13) 0.115(10) 0.071(7) 0.029(6) 0.073(9) 0.070(10)
C101 0.226(18) 0.140(11) 0.105(10) 0.051(9) 0.128(12) 0.102(12)
C102 0.111(8) 0.092(7) 0.144(10) 0.045(7) 0.107(9) 0.048(6)
C103 0.068(6) 0.079(6) 0.080(6) 0.014(5) 0.054(5) 0.009(5)
C104 0.045(4) 0.053(4) 0.056(5) 0.004(3) 0.029(4) 0.006(3)
C105 0.074(5) 0.055(5) 0.068(5) 0.007(4) 0.049(5) 0.002(4)
C106 0.076(7) 0.044(6) 0.086(7) 0.014(5) 0.047(6) 0.001(5)
C107 0.086(6) 0.054(4) 0.114(7) 0.001(8) 0.059(6) 0.007(7)
C108 0.076(7) 0.080(8) 0.076(7) -0.013(6) 0.043(6) 0.003(6)
C109 0.091(6) 0.047(5) 0.094(6) -0.008(4) 0.066(6) -0.003(4)
C110 0.049(4) 0.085(5) 0.053(4) 0.005(4) 0.034(4) -0.006(4)
C111 0.065(6) 0.066(6) 0.056(5) 0.000(4) 0.045(5) 0.002(5)
C112 0.055(5) 0.092(7) 0.061(5) -0.008(5) 0.035(5) -0.010(5)
C113 0.060(6) 0.079(7) 0.063(6) -0.012(5) 0.042(6) -0.018(5)
C114 0.106(8) 0.098(8) 0.103(8) -0.023(7) 0.084(7) -0.010(7)
C115 0.090(8) 0.079(8) 0.095(8) -0.031(6) 0.058(7) -0.007(6)
C116 0.064(6) 0.066(7) 0.119(9) -0.024(6) 0.045(7) -0.010(5)
C117 0.076(6) 0.054(6) 0.103(7) -0.009(5) 0.062(6) -0.003(5)
C118 0.068(6) 0.049(5) 0.067(5) -0.001(4) 0.054(5) -0.002(4)
C119 0.096(8) 0.061(6) 0.071(7) 0.009(5) 0.065(7) 0.011(6)
C120 0.087(8) 0.063(6) 0.102(9) 0.014(6) 0.073(8) 0.018(5)
C121 0.053(5) 0.082(7) 0.065(6) 0.020(5) 0.034(5) 0.006(5)
C122 0.059(5) 0.070(6) 0.051(5) -0.005(4) 0.036(5) -0.007(5)
C123 0.048(5) 0.051(5) 0.076(6) 0.008(4) 0.049(5) 0.003(4)
C124 0.145(11) 0.042(5) 0.151(12) -0.022(7) 0.128(10) -0.016(7)
C125 0.085(7) 0.048(6) 0.112(9) -0.010(6) 0.080(7) -0.006(5)
C126 0.067(6) 0.060(6) 0.060(6) 0.009(5) 0.048(5) 0.011(5)
C127 0.103(8) 0.065(6) 0.100(8) -0.011(5) 0.086(7) -0.019(5)
C128 0.122(9) 0.083(7) 0.087(7) 0.012(6) 0.085(8) 0.008(7)
C129 0.095(8) 0.083(8) 0.122(10) -0.003(7) 0.093(8) -0.005(7)
C130 0.070(7) 0.058(6) 0.123(10) -0.004(6) 0.076(8) 0.000(5)
C131 0.052(5) 0.050(5) 0.081(6) -0.014(5) 0.050(5) -0.012(4)
C132 0.087(8) 0.064(6) 0.068(6) -0.012(5) 0.047(6) -0.019(6)
C133 0.048(6) 0.080(7) 0.082(7) 0.014(6) 0.035(6) -0.015(5)
C134 0.058(6) 0.062(6) 0.073(6) 0.009(5) 0.048(5) 0.009(5)
C135 0.060(6) 0.050(5) 0.073(6) -0.001(5) 0.046(5) 0.007(4)
C136 0.066(7) 0.061(6) 0.092(7) -0.013(6) 0.049(6) -0.003(5)
B1 0.053(4) 0.046(3) 0.055(4) -0.005(6) 0.039(3) 0.000(6)
B2 0.049(5) 0.052(5) 0.053(5) 0.003(4) 0.031(4) 0.004(4)
B3 0.062(5) 0.046(3) 0.069(5) 0.003(5) 0.049(4) -0.004(5)
B4 0.047(3) 0.053(3) 0.057(4) -0.001(6) 0.039(3) 0.002(6)

loop_
_atom_type_symbol
_atom_type_description
_atom_type_scat_dispersion_real
_atom_type_scat_dispersion_imag
_atom_type_scat_source
C C 0.0033 0.0016 'International Tables Vol C Tables 4.2.6.8 and 6.1.1.4'
H H 0.0000 0.0000 'International Tables Vol C Tables 4.2.6.8 and 6.1.1.4'
B B 0.0013 0.0007 'International Tables Vol C Tables 4.2.6.8 and 6.1.1.4'
Co Co 0.3494 0.9721 'International Tables Vol C Tables 4.2.6.8 and 6.1.1.4'
N N 0.0061 0.0033 'International Tables Vol C Tables 4.2.6.8 and 6.1.1.4'

loop_
_geom_angle_atom_site_label_1
_geom_angle_atom_site_label_2
_geom_angle_atom_site_label_3
_geom_angle
_geom_angle_site_symmetry_1
_geom_angle_site_symmetry_3
_geom_angle_publ_flag
N1 Co1 N2 102.0(2) . . ?
N1 Co1 N3 176.6(3) . . ?
N1 Co1 N4 77.8(3) . . ?
N1 Co1 N5 91.9(3) . . ?
N1 Co1 N6 87.8(3) . . ?
N3 Co1 N2 77.1(3) . . ?
N3 Co1 N4 98.8(3) . . ?
N3 Co1 N5 91.3(3) . . ?
N4 Co1 N2 83.3(3) . . ?
N4 Co1 N5 166.6(3) . . ?
N5 Co1 N2 90.4(3) . . ?
N6 Co1 N2 169.5(3) . . ?
N6 Co1 N3 92.9(3) . . ?
N6 Co1 N4 95.1(3) . . ?
N6 Co1 N5 93.2(3) . . ?
N7 Co2 N8 98.3(3) . . ?
N7 Co2 N9 79.8(3) . . ?
N9 Co2 N8 82.1(3) . . ?
N10 Co2 N7 90.8(3) . . ?
N10 Co2 N8 95.9(4) . . ?
N10 Co2 N9 169.9(3) . . ?
N10 Co2 N11 89.6(3) . . ?
N11 Co2 N7 177.2(3) . . ?
N11 Co2 N8 79.0(3) . . ?
N11 Co2 N9 99.6(3) . . ?
N12 Co2 N7 91.8(3) . . ?
N12 Co2 N8 167.3(4) . . ?
N12 Co2 N9 92.2(4) . . ?
N12 Co2 N10 91.7(4) . . ?
N12 Co2 N11 90.9(3) . . ?
C32 N1 Co1 127.7(6) . . ?
C36 N1 Co1 114.6(6) . . ?
C36 N1 C32 117.6(7) . . ?
C37 N2 Co1 105.6(4) . . ?
C37 N2 C50 110.4(7) . . ?
C37 N2 C60 109.1(7) . . ?
C50 N2 Co1 105.5(5) . . ?
C50 N2 C60 110.8(7) . . ?
C60 N2 Co1 115.2(5) . . ?
C38 N3 Co1 115.6(6) . . ?
C38 N3 C42 118.0(7) . . ?
C42 N3 Co1 126.3(6) . . ?
C48 N4 Co1 106.9(5) . . ?
C48 N4 C49 109.5(7) . . ?
C48 N4 C61 108.7(7) . . ?
C49 N4 Co1 106.1(5) . . ?
C49 N4 C61 110.9(7) . . ?
C61 N4 Co1 114.6(6) . . ?
C57 N5 Co1 175.8(7) . . ?
C58 N6 Co1 172.7(9) . . ?
C46 N7 Co2 114.9(7) . . ?
C64 N7 Co2 128.9(7) . . ?
C64 N7 C46 115.4(9) . . ?
C65 N8 Co2 103.1(6) . . ?
C75 N8 Co2 117.3(9) . . ?
C75 N8 C65 112.6(10) . . ?
C75 N8 C76 109.9(9) . . ?
C76 N8 Co2 105.4(6) . . ?
C76 N8 C65 107.9(9) . . ?
C43 N9 Co2 105.7(7) . . ?
C43 N9 C66 108.4(8) . . ?
C66 N9 Co2 105.4(6) . . ?
C77 N9 Co2 115.8(8) . . ?
C77 N9 C43 108.8(9) . . ?
C77 N9 C66 112.4(10) . . ?
C67 N10 Co2 174.1(8) . . ?
C47 N11 Co2 116.1(6) . . ?
C47 N11 C72 118.5(8) . . ?
C72 N11 Co2 125.3(7) . . ?
C73 N12 Co2 175.6(9) . . ?
C2 C1 H1 121.3 . . ?
C2 C1 C80 117.3(10) . . ?
C80 C1 H1 121.3 . . ?
C1 C2 H2 118.8 . . ?
C1 C2 C81 122.5(10) . . ?
C81 C2 H2 118.8 . . ?
C4 C3 H3 118.8 . . ?
C9 C3 H3 118.8 . . ?
C9 C3 C4 122.3(8) . . ?
C3 C4 H4 120.9 . . ?
C91 C4 C3 118.2(8) . . ?
C91 C4 H4 120.9 . . ?
C8 C5 B1 122.6(8) . . ?
C88 C5 C8 111.9(8) . . ?
C88 C5 B1 125.4(8) . . ?
C7 C6 H6 118.7 . . ?
C7 C6 C82 122.7(9) . . ?
C82 C6 H6 118.7 . . ?
C6 C7 H7 119.2 . . ?
C6 C7 C83 121.5(9) . . ?
C83 C7 H7 119.2 . . ?
C5 C8 H8 118.2 . . ?
C10 C8 C5 123.7(9) . . ?
C10 C8 H8 118.2 . . ?
C3 C9 B1 120.6(8) . . ?
C89 C9 C3 114.7(8) . . ?
C89 C9 B1 124.5(8) . . ?
C8 C10 H10 119.9 . . ?
C86 C10 C8 120.1(10) . . ?
C86 C10 H10 119.9 . . ?
C31 C11 C117 115.5(9) . . ?
C31 C11 B3 125.9(8) . . ?
C117 C11 B3 118.4(9) . . ?
C13 C12 H12 119.3 . . ?
C52 C12 H12 119.3 . . ?
C52 C12 C13 121.4(8) . . ?
C12 C13 H13 118.8 . . ?
C113 C13 C12 122.5(9) . . ?
C113 C13 H13 118.8 . . ?
C15 C14 H14 120.8 . . ?
C15 C14 C18 118.3(10) . . ?
C18 C14 H14 120.8 . . ?
C14 C15 H15 119.8 . . ?
C16 C15 C14 120.4(10) . . ?
C16 C15 H15 119.8 . . ?
C15 C16 H16 119.9 . . ?
C15 C16 C17 120.2(10) . . ?
C17 C16 H16 119.9 . . ?
C16 C17 H17 118.6 . . ?
C20 C17 C16 122.8(9) . . ?
C20 C17 H17 118.6 . . ?
C14 C18 H18 117.7 . . ?
C20 C18 C14 124.6(10) . . ?
C20 C18 H18 117.7 . . ?
C118 C19 H19 118.7 . . ?
C119 C19 H19 118.7 . . ?
C119 C19 C118 122.7(9) . . ?
C17 C20 B3 126.8(8) . . ?
C18 C20 C17 113.6(8) . . ?
C18 C20 B3 119.6(8) . . ?
C22 C21 H21 120.4 . . ?
C136 C21 H21 120.4 . . ?
C136 C21 C22 119.2(10) . . ?
C21 C22 H22 121.2 . . ?
C23 C22 C21 117.6(10) . . ?
C23 C22 H22 121.2 . . ?
C22 C23 H23 117.4 . . ?
C22 C23 C25 125.2(9) . . ?
C25 C23 H23 117.4 . . ?
C29 C24 H24 118.6 . . ?
C132 C24 H24 118.6 . . ?
C132 C24 C29 122.8(11) . . ?
C23 C25 B4 120.8(8) . . ?
C135 C25 C23 113.6(8) . . ?
C135 C25 B4 125.6(9) . . ?
C123 C26 H26 117.5 . . ?
C125 C26 H26 117.5 . . ?
C125 C26 C123 125.0(10) . . ?
C30 C27 H27 121.1 . . ?
C30 C27 C124 117.8(10) . . ?
C124 C27 H27 121.1 . . ?
C29 C28 C134 114.4(8) . . ?
C29 C28 B4 120.6(8) . . ?
C134 C28 B4 125.0(8) . . ?
C24 C29 H29 118.8 . . ?
C28 C29 C24 122.4(9) . . ?
C28 C29 H29 118.8 . . ?
C27 C30 H30 118.4 . . ?
C123 C30 C27 123.2(10) . . ?
C123 C30 H30 118.4 . . ?
C11 C31 H31 118.3 . . ?
C11 C31 C114 123.4(9) . . ?
C114 C31 H31 118.3 . . ?
N1 C32 H32 118.7 . . ?
N1 C32 C33 122.7(9) . . ?
C33 C32 H32 118.7 . . ?
C32 C33 H33 119.9 . . ?
C34 C33 C32 120.3(10) . . ?
C34 C33 H33 119.9 . . ?
C33 C34 H34 121.2 . . ?
C33 C34 C35 117.7(10) . . ?
C35 C34 H34 121.2 . . ?
C34 C35 H35 119.2 . . ?
C34 C35 C36 121.7(9) . . ?
C36 C35 H35 119.2 . . ?
N1 C36 C35 120.0(9) . . ?
N1 C36 C48 116.7(8) . . ?
C35 C36 C48 123.3(9) . . ?
N2 C37 H37A 109.3 . . ?
N2 C37 H37B 109.3 . . ?
N2 C37 C38 111.7(6) . . ?
H37A C37 H37B 107.9 . . ?
C38 C37 H37A 109.3 . . ?
C38 C37 H37B 109.3 . . ?
N3 C38 C37 114.8(7) . . ?
N3 C38 C39 123.1(9) . . ?
C39 C38 C37 122.1(8) . . ?
C38 C39 H39 121.2 . . ?
C38 C39 C40 117.6(9) . . ?
C40 C39 H39 121.2 . . ?
C39 C40 H40 120.7 . . ?
C41 C40 C39 118.5(9) . . ?
C41 C40 H40 120.7 . . ?
C40 C41 H41 118.7 . . ?
C40 C41 C42 122.6(10) . . ?
C42 C41 H41 118.7 . . ?
N3 C42 H42 120.0 . . ?
C41 C42 N3 120.0(9) . . ?
C41 C42 H42 120.0 . . ?
N9 C43 H43A 110.1 . . ?
N9 C43 H43B 110.1 . . ?
H43A C43 H43B 108.4 . . ?
C65 C43 N9 108.1(10) . . ?
C65 C43 H43A 110.1 . . ?
C65 C43 H43B 110.1 . . ?
C46 C44 H44 120.6 . . ?
C62 C44 H44 120.6 . . ?
C62 C44 C46 118.8(12) . . ?
H45A C45 H45B 109.5 . . ?
H45A C45 H45C 109.5 . . ?
H45B C45 H45C 109.5 . . ?
C57 C45 H45A 109.5 . . ?
C57 C45 H45B 109.5 . . ?
C57 C45 H45C 109.5 . . ?
N7 C46 C44 120.0(10) . . ?
N7 C46 C66 116.1(9) . . ?
C44 C46 C66 123.9(10) . . ?
N11 C47 C69 124.5(10) . . ?
N11 C47 C76 115.3(8) . . ?
C69 C47 C76 120.1(9) . . ?
N4 C48 C36 111.4(7) . . ?
N4 C48 H48A 109.3 . . ?
N4 C48 H48B 109.3 . . ?
C36 C48 H48A 109.3 . . ?
C36 C48 H48B 109.3 . . ?
H48A C48 H48B 108.0 . . ?
N4 C49 H49A 109.9 . . ?
N4 C49 H49B 109.9 . . ?
N4 C49 C50 109.1(7) . . ?
H49A C49 H49B 108.3 . . ?
C50 C49 H49A 109.9 . . ?
C50 C49 H49B 109.9 . . ?
N2 C50 C49 110.4(7) . . ?
N2 C50 H50A 109.6 . . ?
N2 C50 H50B 109.6 . . ?
C49 C50 H50A 109.6 . . ?
C49 C50 H50B 109.6 . . ?
H50A C50 H50B 108.1 . . ?
C53 C51 H51 118.6 . . ?
C53 C51 C110 122.9(10) . . ?
C110 C51 H51 118.6 . . ?
C12 C52 B3 120.6(7) . . ?
C111 C52 C12 115.2(8) . . ?
C111 C52 B3 124.2(8) . . ?
C51 C53 H53 119.8 . . ?
C54 C53 C51 120.4(12) . . ?
C54 C53 H53 119.8 . . ?
C53 C54 H54 121.4 . . ?
C56 C54 C53 117.2(11) . . ?
C56 C54 H54 121.4 . . ?
C56 C55 H55 118.4 . . ?
C56 C55 C110 123.2(10) . . ?
C110 C55 H55 118.4 . . ?
C54 C56 C55 122.8(12) . . ?
C54 C56 H56 118.6 . . ?
C55 C56 H56 118.6 . . ?
N5 C57 C45 176.7(11) . . ?
N6 C58 C59 179.5(13) . . ?
C58 C59 H59A 109.5 . . ?
C58 C59 H59B 109.5 . . ?
C58 C59 H59C 109.5 . . ?
H59A C59 H59B 109.5 . . ?
H59A C59 H59C 109.5 . . ?
H59B C59 H59C 109.5 . . ?
N2 C60 H60A 109.5 . . ?
N2 C60 H60B 109.5 . . ?
N2 C60 H60C 109.5 . . ?
H60A C60 H60B 109.5 . . ?
H60A C60 H60C 109.5 . . ?
H60B C60 H60C 109.5 . . ?
N4 C61 H61A 109.5 . . ?
N4 C61 H61B 109.5 . . ?
N4 C61 H61C 109.5 . . ?
H61A C61 H61B 109.5 . . ?
H61A C61 H61C 109.5 . . ?
H61B C61 H61C 109.5 . . ?
C44 C62 H62 118.1 . . ?
C63 C62 C44 123.9(15) . . ?
C63 C62 H62 118.1 . . ?
C62 C63 H63 122.7 . . ?
C62 C63 C64 114.5(13) . . ?
C64 C63 H63 122.7 . . ?
N7 C64 C63 127.2(12) . . ?
N7 C64 H64 116.4 . . ?
C63 C64 H64 116.4 . . ?
N8 C65 H65A 109.5 . . ?
N8 C65 H65B 109.5 . . ?
C43 C65 N8 110.7(9) . . ?
C43 C65 H65A 109.5 . . ?
C43 C65 H65B 109.5 . . ?
H65A C65 H65B 108.1 . . ?
N9 C66 H66A 109.6 . . ?
N9 C66 H66B 109.6 . . ?
C46 C66 N9 110.2(9) . . ?
C46 C66 H66A 109.6 . . ?
C46 C66 H66B 109.6 . . ?
H66A C66 H66B 108.1 . . ?
N10 C67 C68 178.7(12) . . ?
C67 C68 H68A 109.5 . . ?
C67 C68 H68B 109.5 . . ?
C67 C68 H68C 109.5 . . ?
H68A C68 H68B 109.5 . . ?
H68A C68 H68C 109.5 . . ?
H68B C68 H68C 109.5 . . ?
C47 C69 H69 121.4 . . ?
C70 C69 C47 117.2(11) . . ?
C70 C69 H69 121.4 . . ?
C69 C70 H70 120.0 . . ?
C69 C70 C71 120.0(10) . . ?
C71 C70 H70 120.0 . . ?
C70 C71 H71 121.7 . . ?
C72 C71 C70 116.7(10) . . ?
C72 C71 H71 121.7 . . ?
N11 C72 C71 123.0(10) . . ?
N11 C72 H72 118.5 . . ?
C71 C72 H72 118.5 . . ?
N12 C73 C74 176.6(10) . . ?
C73 C74 H74A 109.5 . . ?
C73 C74 H74B 109.5 . . ?
C73 C74 H74C 109.5 . . ?
H74A C74 H74B 109.5 . . ?
H74A C74 H74C 109.5 . . ?
H74B C74 H74C 109.5 . . ?
N8 C75 H75A 109.5 . . ?
N8 C75 H75B 109.5 . . ?
N8 C75 H75C 109.5 . . ?
H75A C75 H75B 109.5 . . ?
H75A C75 H75C 109.5 . . ?
H75B C75 H75C 109.5 . . ?
N8 C76 C47 112.3(8) . . ?
N8 C76 H76A 109.1 . . ?
N8 C76 H76B 109.1 . . ?
C47 C76 H76A 109.1 . . ?
C47 C76 H76B 109.1 . . ?
H76A C76 H76B 107.9 . . ?
N9 C77 H77A 109.5 . . ?
N9 C77 H77B 109.5 . . ?
N9 C77 H77C 109.5 . . ?
H77A C77 H77B 109.5 . . ?
H77A C77 H77C 109.5 . . ?
H77B C77 H77C 109.5 . . ?
C79 C78 C81 114.3(8) . . ?
C79 C78 B1 122.9(8) . . ?
C81 C78 B1 122.3(8) . . ?
C78 C79 H79 117.6 . . ?
C80 C79 C78 124.8(9) . . ?
C80 C79 H79 117.6 . . ?
C1 C80 H80 119.7 . . ?
C79 C80 C1 120.5(10) . . ?
C79 C80 H80 119.7 . . ?
C2 C81 H81 119.7 . . ?
C78 C81 C2 120.5(9) . . ?
C78 C81 H81 119.7 . . ?
C6 C82 B1 123.6(8) . . ?
C85 C82 C6 112.9(8) . . ?
C85 C82 B1 123.4(7) . . ?
C7 C83 H83 121.7 . . ?
C84 C83 C7 116.5(9) . . ?
C84 C83 H83 121.7 . . ?
C83 C84 H84 119.1 . . ?
C83 C84 C85 121.8(9) . . ?
C85 C84 H84 119.1 . . ?
C82 C85 H85 117.8 . . ?
C84 C85 C82 124.3(8) . . ?
C84 C85 H85 117.8 . . ?
C10 C86 H86 120.5 . . ?
C10 C86 C87 119.1(9) . . ?
C87 C86 H86 120.5 . . ?
C86 C87 H87 120.2 . . ?
C88 C87 C86 119.5(9) . . ?
C88 C87 H87 120.2 . . ?
C5 C88 H88 117.1 . . ?
C87 C88 C5 125.7(9) . . ?
C87 C88 H88 117.1 . . ?
C9 C89 H89 117.6 . . ?
C9 C89 C90 124.8(8) . . ?
C90 C89 H89 117.6 . . ?
C89 C90 H90 120.4 . . ?
C91 C90 C89 119.2(9) . . ?
C91 C90 H90 120.4 . . ?
C4 C91 H91 119.7 . . ?
C90 C91 C4 120.6(8) . . ?
C90 C91 H91 119.7 . . ?
C93 C92 B2 123.2(7) . . ?
C97 C92 C93 115.8(8) . . ?
C97 C92 B2 120.7(7) . . ?
C92 C93 H93 118.7 . . ?
C94 C93 C92 122.6(10) . . ?
C94 C93 H93 118.7 . . ?
C93 C94 H94 118.8 . . ?
C93 C94 C95 122.4(11) . . ?
C95 C94 H94 118.8 . . ?
C94 C95 H95 121.3 . . ?
C96 C95 C94 117.5(10) . . ?
C96 C95 H95 121.3 . . ?
C95 C96 H96 120.2 . . ?
C95 C96 C97 119.6(11) . . ?
C97 C96 H96 120.2 . . ?
C92 C97 C96 122.0(10) . . ?
C92 C97 H97 119.0 . . ?
C96 C97 H97 119.0 . . ?
C99 C98 B2 125.0(8) . . ?
C103 C98 C99 112.5(9) . . ?
C103 C98 B2 122.6(7) . . ?
C98 C99 H99 118.7 . . ?
C100 C99 C98 122.6(13) . . ?
C100 C99 H99 118.7 . . ?
C99 C100 H100 117.4 . . ?
C99 C100 C101 125.2(14) . . ?
C101 C100 H100 117.4 . . ?
C100 C101 H101 122.1 . . ?
C100 C101 C102 115.7(12) . . ?
C102 C101 H101 122.1 . . ?
C101 C102 H102 119.9 . . ?
C103 C102 C101 120.3(12) . . ?
C103 C102 H102 119.9 . . ?
C98 C103 H103 118.1 . . ?
C102 C103 C98 123.8(10) . . ?
C102 C103 H103 118.1 . . ?
C105 C104 B2 125.2(7) . . ?
C109 C104 C105 115.0(6) . . ?
C109 C104 B2 119.7(7) . . ?
C104 C105 H105 118.3 . . ?
C104 C105 C106 123.4(9) . . ?
C106 C105 H105 118.3 . . ?
C105 C106 H106 120.3 . . ?
C107 C106 C105 119.4(10) . . ?
C107 C106 H106 120.3 . . ?
C106 C107 H107 120.2 . . ?
C106 C107 C108 119.5(7) . . ?
C108 C107 H107 120.2 . . ?
C107 C108 H108 120.1 . . ?
C109 C108 C107 119.9(10) . . ?
C109 C108 H108 120.1 . . ?
C104 C109 H109 118.8 . . ?
C108 C109 C104 122.4(10) . . ?
C108 C109 H109 118.8 . . ?
C51 C110 B2 122.0(7) . . ?
C55 C110 C51 113.3(8) . . ?
C55 C110 B2 124.7(7) . . ?
C52 C111 H111 119.2 . . ?
C52 C111 C112 121.6(8) . . ?
C112 C111 H111 119.2 . . ?
C111 C112 H112 118.4 . . ?
C113 C112 C111 123.2(9) . . ?
C113 C112 H112 118.4 . . ?
C13 C113 H113 121.9 . . ?
C112 C113 C13 116.1(9) . . ?
C112 C113 H113 121.9 . . ?
C31 C114 H114 120.8 . . ?
C31 C114 C115 118.5(10) . . ?
C115 C114 H114 120.8 . . ?
C114 C115 H115 120.9 . . ?
C116 C115 C114 118.2(10) . . ?
C116 C115 H115 120.9 . . ?
C115 C116 H116 119.1 . . ?
C115 C116 C117 121.7(11) . . ?
C117 C116 H116 119.1 . . ?
C11 C117 H117 118.8 . . ?
C116 C117 C11 122.4(11) . . ?
C116 C117 H117 118.8 . . ?
C19 C118 B3 120.0(8) . . ?
C122 C118 C19 114.1(8) . . ?
C122 C118 B3 125.9(8) . . ?
C19 C119 H119 120.0 . . ?
C120 C119 C19 120.0(9) . . ?
C120 C119 H119 120.0 . . ?
C119 C120 H120 120.3 . . ?
C119 C120 C121 119.4(9) . . ?
C121 C120 H120 120.3 . . ?
C120 C121 H121 119.7 . . ?
C122 C121 C120 120.6(9) . . ?
C122 C121 H121 119.7 . . ?
C118 C122 H122 118.4 . . ?
C121 C122 C118 123.1(9) . . ?
C121 C122 H122 118.4 . . ?
C26 C123 B4 120.9(8) . . ?
C30 C123 C26 113.9(8) . . ?
C30 C123 B4 125.2(8) . . ?
C27 C124 H124 119.6 . . ?
C125 C124 C27 120.9(10) . . ?
C125 C124 H124 119.6 . . ?
C26 C125 H125 120.5 . . ?
C124 C125 C26 119.1(11) . . ?
C124 C125 H125 120.5 . . ?
C127 C126 C131 115.1(9) . . ?
C127 C126 B4 125.0(9) . . ?
C131 C126 B4 119.4(8) . . ?
C126 C127 H127 119.1 . . ?
C126 C127 C128 121.7(10) . . ?
C128 C127 H127 119.2 . . ?
C127 C128 H128 118.8 . . ?
C129 C128 C127 122.4(11) . . ?
C129 C128 H128 118.8 . . ?
C128 C129 H129 121.0 . . ?
C128 C129 C130 118.0(11) . . ?
C130 C129 H129 121.0 . . ?
C129 C130 H130 119.1 . . ?
C129 C130 C131 121.9(10) . . ?
C131 C130 H130 119.1 . . ?
C126 C131 C130 120.6(9) . . ?
C126 C131 H131 119.7 . . ?
C130 C131 H131 119.7 . . ?
C24 C132 H132 121.0 . . ?
C24 C132 C133 118.0(10) . . ?
C133 C132 H132 121.0 . . ?
C132 C133 H133 120.1 . . ?
C134 C133 C132 119.8(10) . . ?
C134 C133 H133 120.1 . . ?
C28 C134 H134 118.7 . . ?
C133 C134 C28 122.6(9) . . ?
C133 C134 H134 118.7 . . ?
C25 C135 H135 118.6 . . ?
C25 C135 C136 122.9(10) . . ?
C136 C135 H135 118.6 . . ?
C21 C136 C135 121.4(10) . . ?
C21 C136 H136 119.3 . . ?
C135 C136 H136 119.3 . . ?
C5 B1 C9 107.1(8) . . ?
C5 B1 C78 111.1(4) . . ?
C5 B1 C82 109.8(8) . . ?
C9 B1 C78 109.4(8) . . ?
C82 B1 C9 111.1(4) . . ?
C82 B1 C78 108.4(8) . . ?
C92 B2 C104 107.4(5) . . ?
C98 B2 C92 111.8(6) . . ?
C98 B2 C104 109.7(6) . . ?
C110 B2 C92 108.5(6) . . ?
C110 B2 C98 110.4(6) . . ?
C110 B2 C104 108.9(5) . . ?
C11 B3 C52 112.1(9) . . ?
C11 B3 C118 109.0(8) . . ?
C20 B3 C11 107.2(5) . . ?
C20 B3 C52 109.9(8) . . ?
C20 B3 C118 112.4(9) . . ?
C52 B3 C118 106.4(4) . . ?
C25 B4 C28 104.5(4) . . ?
C25 B4 C123 111.6(8) . . ?
C28 B4 C123 113.4(8) . . ?
C126 B4 C25 111.3(8) . . ?
C126 B4 C28 111.3(8) . . ?
C126 B4 C123 105.1(4) . . ?

loop_
_geom_bond_atom_site_label_1
_geom_bond_atom_site_label_2
_geom_bond_distance
_geom_bond_site_symmetry_2
_geom_bond_publ_flag
Co1 N1 2.126(7) . ?
Co1 N2 2.184(7) . ?
Co1 N3 2.143(7) . ?
Co1 N4 2.156(7) . ?
Co1 N5 2.168(9) . ?
Co1 N6 2.129(10) . ?
Co2 N7 2.122(7) . ?
Co2 N8 2.182(8) . ?
Co2 N9 2.159(10) . ?
Co2 N10 2.115(9) . ?
Co2 N11 2.121(7) . ?
Co2 N12 2.091(10) . ?
N1 C32 1.344(11) . ?
N1 C36 1.333(12) . ?
N2 C37 1.472(11) . ?
N2 C50 1.471(11) . ?
N2 C60 1.532(11) . ?
N3 C38 1.333(11) . ?
N3 C42 1.367(11) . ?
N4 C48 1.479(11) . ?
N4 C49 1.484(11) . ?
N4 C61 1.551(12) . ?
N5 C57 1.111(11) . ?
N6 C58 1.135(12) . ?
N7 C46 1.350(13) . ?
N7 C64 1.299(13) . ?
N8 C65 1.521(14) . ?
N8 C75 1.381(14) . ?
N8 C76 1.485(13) . ?
N9 C43 1.526(15) . ?
N9 C66 1.543(14) . ?
N9 C77 1.375(14) . ?
N10 C67 1.118(12) . ?
N11 C47 1.309(11) . ?
N11 C72 1.342(12) . ?
N12 C73 1.164(13) . ?
C1 H1 0.9300 . ?
C1 C2 1.301(14) . ?
C1 C80 1.418(14) . ?
C2 H2 0.9300 . ?
C2 C81 1.444(14) . ?
C3 H3 0.9300 . ?
C3 C4 1.423(13) . ?
C3 C9 1.400(12) . ?
C4 H4 0.9300 . ?
C4 C91 1.405(14) . ?
C5 C8 1.421(12) . ?
C5 C88 1.399(12) . ?
C5 B1 1.611(14) . ?
C6 H6 0.9300 . ?
C6 C7 1.366(13) . ?
C6 C82 1.403(12) . ?
C7 H7 0.9300 . ?
C7 C83 1.387(13) . ?
C8 H8 0.9300 . ?
C8 C10 1.398(12) . ?
C9 C89 1.364(12) . ?
C9 B1 1.655(14) . ?
C10 H10 0.9300 . ?
C10 C86 1.330(14) . ?
C11 C31 1.354(12) . ?
C11 C117 1.407(13) . ?
C11 B3 1.643(14) . ?
C12 H12 0.9300 . ?
C12 C13 1.409(12) . ?
C12 C52 1.394(12) . ?
C13 H13 0.9300 . ?
C13 C113 1.370(13) . ?
C14 H14 0.9300 . ?
C14 C15 1.370(16) . ?
C14 C18 1.392(13) . ?
C15 H15 0.9300 . ?
C15 C16 1.337(15) . ?
C16 H16 0.9300 . ?
C16 C17 1.406(13) . ?
C17 H17 0.9300 . ?
C17 C20 1.390(12) . ?
C18 H18 0.9300 . ?
C18 C20 1.389(13) . ?
C19 H19 0.9300 . ?
C19 C118 1.429(12) . ?
C19 C119 1.377(13) . ?
C20 B3 1.645(13) . ?
C21 H21 0.9300 . ?
C21 C22 1.409(15) . ?
C21 C136 1.330(16) . ?
C22 H22 0.9300 . ?
C22 C23 1.373(13) . ?
C23 H23 0.9300 . ?
C23 C25 1.398(13) . ?
C24 H24 0.9300 . ?
C24 C29 1.390(13) . ?
C24 C132 1.320(15) . ?
C25 C135 1.377(12) . ?
C25 B4 1.643(13) . ?
C26 H26 0.9300 . ?
C26 C123 1.414(13) . ?
C26 C125 1.344(14) . ?
C27 H27 0.9300 . ?
C27 C30 1.384(14) . ?
C27 C124 1.418(16) . ?
C28 C29 1.389(12) . ?
C28 C134 1.415(12) . ?
C28 B4 1.643(13) . ?
C29 H29 0.9300 . ?
C30 H30 0.9300 . ?
C30 C123 1.381(12) . ?
C31 H31 0.9300 . ?
C31 C114 1.398(14) . ?
C32 H32 0.9300 . ?
C32 C33 1.347(13) . ?
C33 H33 0.9300 . ?
C33 C34 1.338(15) . ?
C34 H34 0.9300 . ?
C34 C35 1.348(15) . ?
C35 H35 0.9300 . ?
C35 C36 1.374(13) . ?
C36 C48 1.484(13) . ?
C37 H37A 0.9700 . ?
C37 H37B 0.9700 . ?
C37 C38 1.488(12) . ?
C38 C39 1.378(12) . ?
C39 H39 0.9300 . ?
C39 C40 1.401(15) . ?
C40 H40 0.9300 . ?
C40 C41 1.328(15) . ?
C41 H41 0.9300 . ?
C41 C42 1.359(14) . ?
C42 H42 0.9300 . ?
C43 H43A 0.9700 . ?
C43 H43B 0.9700 . ?
C43 C65 1.408(15) . ?
C44 H44 0.9300 . ?
C44 C46 1.439(16) . ?
C44 C62 1.323(17) . ?
C45 H45A 0.9600 . ?
C45 H45B 0.9600 . ?
C45 H45C 0.9600 . ?
C45 C57 1.440(15) . ?
C46 C66 1.512(15) . ?
C47 C69 1.404(14) . ?
C47 C76 1.539(15) . ?
C48 H48A 0.9700 . ?
C48 H48B 0.9700 . ?
C49 H49A 0.9700 . ?
C49 H49B 0.9700 . ?
C49 C50 1.548(12) . ?
C50 H50A 0.9700 . ?
C50 H50B 0.9700 . ?
C51 H51 0.9300 . ?
C51 C53 1.389(14) . ?
C51 C110 1.406(11) . ?
C52 C111 1.384(12) . ?
C52 B3 1.652(14) . ?
C53 H53 0.9300 . ?
C53 C54 1.38(2) . ?
C54 H54 0.9300 . ?
C54 C56 1.326(19) . ?
C55 H55 0.9300 . ?
C55 C56 1.379(13) . ?
C55 C110 1.380(12) . ?
C56 H56 0.9300 . ?
C58 C59 1.442(14) . ?
C59 H59A 0.9600 . ?
C59 H59B 0.9600 . ?
C59 H59C 0.9600 . ?
C60 H60A 0.9600 . ?
C60 H60B 0.9600 . ?
C60 H60C 0.9600 . ?
C61 H61A 0.9600 . ?
C61 H61B 0.9600 . ?
C61 H61C 0.9600 . ?
C62 H62 0.9300 . ?
C62 C63 1.291(18) . ?
C63 H63 0.9300 . ?
C63 C64 1.425(17) . ?
C64 H64 0.9300 . ?
C65 H65A 0.9700 . ?
C65 H65B 0.9700 . ?
C66 H66A 0.9700 . ?
C66 H66B 0.9700 . ?
C67 C68 1.441(15) . ?
C68 H68A 0.9600 . ?
C68 H68B 0.9600 . ?
C68 H68C 0.9600 . ?
C69 H69 0.9300 . ?
C69 C70 1.382(17) . ?
C70 H70 0.9300 . ?
C70 C71 1.422(16) . ?
C71 H71 0.9300 . ?
C71 C72 1.408(15) . ?
C72 H72 0.9300 . ?
C73 C74 1.450(16) . ?
C74 H74A 0.9600 . ?
C74 H74B 0.9600 . ?
C74 H74C 0.9600 . ?
C75 H75A 0.9600 . ?
C75 H75B 0.9600 . ?
C75 H75C 0.9600 . ?
C76 H76A 0.9700 . ?
C76 H76B 0.9700 . ?
C77 H77A 0.9600 . ?
C77 H77B 0.9600 . ?
C77 H77C 0.9600 . ?
C78 C79 1.373(12) . ?
C78 C81 1.404(12) . ?
C78 B1 1.677(13) . ?
C79 H79 0.9300 . ?
C79 C80 1.352(13) . ?
C80 H80 0.9300 . ?
C81 H81 0.9300 . ?
C82 C85 1.378(12) . ?
C82 B1 1.637(14) . ?
C83 H83 0.9300 . ?
C83 C84 1.338(13) . ?
C84 H84 0.9300 . ?
C84 C85 1.367(13) . ?
C85 H85 0.9300 . ?
C86 H86 0.9300 . ?
C86 C87 1.415(14) . ?
C87 H87 0.9300 . ?
C87 C88 1.338(12) . ?
C88 H88 0.9300 . ?
C89 H89 0.9300 . ?
C89 C90 1.409(13) . ?
C90 H90 0.9300 . ?
C90 C91 1.328(13) . ?
C91 H91 0.9300 . ?
C92 C93 1.402(11) . ?
C92 C97 1.364(13) . ?
C92 B2 1.646(11) . ?
C93 H93 0.9300 . ?
C93 C94 1.328(13) . ?
C94 H94 0.9300 . ?
C94 C95 1.397(19) . ?
C95 H95 0.9300 . ?
C95 C96 1.358(17) . ?
C96 H96 0.9300 . ?
C96 C97 1.439(14) . ?
C97 H97 0.9300 . ?
C98 C99 1.417(12) . ?
C98 C103 1.416(12) . ?
C98 B2 1.642(11) . ?
C99 H99 0.9300 . ?
C99 C100 1.325(17) . ?
C100 H100 0.9300 . ?
C100 C101 1.35(2) . ?
C101 H101 0.9300 . ?
C101 C102 1.397(18) . ?
C102 H102 0.9300 . ?
C102 C103 1.378(14) . ?
C103 H103 0.9300 . ?
C104 C105 1.384(11) . ?
C104 C109 1.380(11) . ?
C104 B2 1.663(10) . ?
C105 H105 0.9300 . ?
C105 C106 1.386(13) . ?
C106 H106 0.9300 . ?
C106 C107 1.332(17) . ?
C107 H107 0.9300 . ?
C107 C108 1.387(18) . ?
C108 H108 0.9300 . ?
C108 C109 1.370(13) . ?
C109 H109 0.9300 . ?
C110 B2 1.638(10) . ?
C111 H111 0.9300 . ?
C111 C112 1.409(13) . ?
C112 H112 0.9300 . ?
C112 C113 1.341(13) . ?
C113 H113 0.9300 . ?
C114 H114 0.9300 . ?
C114 C115 1.410(16) . ?
C115 H115 0.9300 . ?
C115 C116 1.350(17) . ?
C116 H116 0.9300 . ?
C116 C117 1.352(15) . ?
C117 H117 0.9300 . ?
C118 C122 1.408(12) . ?
C118 B3 1.659(14) . ?
C119 H119 0.9300 . ?
C119 C120 1.366(14) . ?
C120 H120 0.9300 . ?
C120 C121 1.391(14) . ?
C121 H121 0.9300 . ?
C121 C122 1.352(13) . ?
C122 H122 0.9300 . ?
C123 B4 1.655(13) . ?
C124 H124 0.9300 . ?
C124 C125 1.333(15) . ?
C125 H125 0.9300 . ?
C126 C127 1.386(13) . ?
C126 C131 1.395(12) . ?
C126 B4 1.630(14) . ?
C127 H127 0.9300 . ?
C127 C128 1.431(14) . ?
C128 H128 0.9300 . ?
C128 C129 1.311(15) . ?
C129 H129 0.9300 . ?
C129 C130 1.356(15) . ?
C130 H130 0.9300 . ?
C130 C131 1.438(14) . ?
C131 H131 0.9300 . ?
C132 H132 0.9300 . ?
C132 C133 1.411(15) . ?
C133 H133 0.9300 . ?
C133 C134 1.383(13) . ?
C134 H134 0.9300 . ?
C135 H135 0.9300 . ?
C135 C136 1.393(13) . ?
C136 H136 0.9300 . ?

loop_
_geom_torsion_atom_site_label_1
_geom_torsion_atom_site_label_2
_geom_torsion_atom_site_label_3
_geom_torsion_atom_site_label_4
_geom_torsion
_geom_torsion_site_symmetry_1
_geom_torsion_site_symmetry_2
_geom_torsion_site_symmetry_3
_geom_torsion_site_symmetry_4
_geom_torsion_publ_flag
Co1 N1 C32 C33 -175.5(7) . . . . ?
Co1 N1 C36 C35 178.8(7) . . . . ?
Co1 N1 C36 C48 -0.9(11) . . . . ?
Co1 N2 C37 C38 42.0(8) . . . . ?
Co1 N2 C50 C49 40.5(8) . . . . ?
Co1 N3 C38 C37 5.0(9) . . . . ?
Co1 N3 C38 C39 -175.0(7) . . . . ?
Co1 N3 C42 C41 174.9(7) . . . . ?
Co1 N4 C48 C36 37.6(9) . . . . ?
Co1 N4 C49 C50 42.3(8) . . . . ?
Co2 N7 C46 C44 -173.8(8) . . . . ?
Co2 N7 C46 C66 6.3(11) . . . . ?
Co2 N7 C64 C63 173.7(11) . . . . ?
Co2 N8 C65 C43 47.3(11) . . . . ?
Co2 N8 C76 C47 36.5(11) . . . . ?
Co2 N9 C43 C65 43.8(11) . . . . ?
Co2 N9 C66 C46 39.2(10) . . . . ?
Co2 N11 C47 C69 179.2(9) . . . . ?
Co2 N11 C47 C76 1.8(11) . . . . ?
Co2 N11 C72 C71 -179.6(8) . . . . ?
N1 C32 C33 C34 -2.9(16) . . . . ?
N1 C36 C48 N4 -25.6(12) . . . . ?
N2 C37 C38 N3 -32.8(10) . . . . ?
N2 C37 C38 C39 147.2(8) . . . . ?
N3 C38 C39 C40 -0.4(14) . . . . ?
N4 C49 C50 N2 -58.3(10) . . . . ?
N7 C46 C66 N9 -31.6(13) . . . . ?
N9 C43 C65 N8 -63.3(12) . . . . ?
N11 C47 C69 C70 0.7(18) . . . . ?
N11 C47 C76 N8 -27.3(14) . . . . ?
C1 C2 C81 C78 -0.7(17) . . . . ?
C2 C1 C80 C79 0.2(16) . . . . ?
C3 C4 C91 C90 4.4(15) . . . . ?
C3 C9 C89 C90 -2.3(14) . . . . ?
C3 C9 B1 C5 162.7(7) . . . . ?
C3 C9 B1 C78 -76.8(9) . . . . ?
C3 C9 B1 C82 42.8(12) . . . . ?
C4 C3 C9 C89 0.6(12) . . . . ?
C4 C3 C9 B1 177.2(8) . . . . ?
C5 C8 C10 C86 0.9(15) . . . . ?
C6 C7 C83 C84 4.2(15) . . . . ?
C6 C82 C85 C84 -3.2(13) . . . . ?
C6 C82 B1 C5 97.7(10) . . . . ?
C6 C82 B1 C9 -144.0(8) . . . . ?
C6 C82 B1 C78 -23.8(11) . . . . ?
C7 C6 C82 C85 3.4(13) . . . . ?
C7 C6 C82 B1 -173.0(9) . . . . ?
C7 C83 C84 C85 -3.8(15) . . . . ?
C8 C5 C88 C87 -0.8(13) . . . . ?
C8 C5 B1 C9 88.5(9) . . . . ?
C8 C5 B1 C78 -30.9(14) . . . . ?
C8 C5 B1 C82 -150.8(8) . . . . ?
C8 C10 C86 C87 -1.6(16) . . . . ?
C9 C3 C4 C91 -1.6(13) . . . . ?
C9 C89 C90 C91 5.1(17) . . . . ?
C10 C86 C87 C88 1.1(16) . . . . ?
C11 C31 C114 C115 2.9(17) . . . . ?
C12 C13 C113 C112 -0.5(14) . . . . ?
C12 C52 C111 C112 2.3(13) . . . . ?
C12 C52 B3 C11 -60.3(10) . . . . ?
C12 C52 B3 C20 -179.4(7) . . . . ?
C12 C52 B3 C118 58.7(12) . . . . ?
C13 C12 C52 C111 -1.8(12) . . . . ?
C13 C12 C52 B3 179.0(8) . . . . ?
C14 C15 C16 C17 3.1(17) . . . . ?
C14 C18 C20 C17 -1.0(16) . . . . ?
C14 C18 C20 B3 -179.9(10) . . . . ?
C15 C14 C18 C20 1.7(18) . . . . ?
C15 C16 C17 C20 -2.4(15) . . . . ?
C16 C17 C20 C18 1.2(13) . . . . ?
C16 C17 C20 B3 -179.9(9) . . . . ?
C17 C20 B3 C11 132.5(9) . . . . ?
C17 C20 B3 C52 -105.5(10) . . . . ?
C17 C20 B3 C118 12.8(13) . . . . ?
C18 C14 C15 C16 -2.7(18) . . . . ?
C18 C20 B3 C11 -48.8(13) . . . . ?
C18 C20 B3 C52 73.3(11) . . . . ?
C18 C20 B3 C118 -168.4(8) . . . . ?
C19 C118 C122 C121 1.9(13) . . . . ?
C19 C118 B3 C11 178.5(7) . . . . ?
C19 C118 B3 C20 -62.9(10) . . . . ?
C19 C118 B3 C52 57.5(12) . . . . ?
C19 C119 C120 C121 0.3(15) . . . . ?
C21 C22 C23 C25 -2.2(15) . . . . ?
C22 C21 C136 C135 -0.6(16) . . . . ?
C22 C23 C25 C135 1.7(14) . . . . ?
C22 C23 C25 B4 -176.0(9) . . . . ?
C23 C25 C135 C136 -0.7(13) . . . . ?
C23 C25 B4 C28 64.3(11) . . . . ?
C23 C25 B4 C123 -58.5(10) . . . . ?
C23 C25 B4 C126 -175.5(8) . . . . ?
C24 C132 C133 C134 1.5(15) . . . . ?
C25 C135 C136 C21 0.2(15) . . . . ?
C26 C123 B4 C25 173.1(7) . . . . ?
C26 C123 B4 C28 55.5(10) . . . . ?
C26 C123 B4 C126 -66.2(11) . . . . ?
C27 C30 C123 C26 3.6(14) . . . . ?
C27 C30 C123 B4 -174.1(9) . . . . ?
C27 C124 C125 C26 -3.7(15) . . . . ?
C29 C24 C132 C133 -0.3(16) . . . . ?
C29 C28 C134 C133 0.6(13) . . . . ?
C29 C28 B4 C25 64.7(11) . . . . ?
C29 C28 B4 C123 -173.6(8) . . . . ?
C29 C28 B4 C126 -55.5(10) . . . . ?
C30 C27 C124 C125 5.0(17) . . . . ?
C30 C123 B4 C25 -9.2(12) . . . . ?
C30 C123 B4 C28 -126.8(10) . . . . ?
C30 C123 B4 C126 111.5(10) . . . . ?
C31 C11 C117 C116 2.6(14) . . . . ?
C31 C11 B3 C20 123.3(10) . . . . ?
C31 C11 B3 C52 2.6(13) . . . . ?
C31 C11 B3 C118 -114.9(11) . . . . ?
C31 C114 C115 C116 -3.8(17) . . . . ?
C32 N1 C36 C35 2.0(13) . . . . ?
C32 N1 C36 C48 -177.7(8) . . . . ?
C32 C33 C34 C35 2.1(18) . . . . ?
C33 C34 C35 C36 0.7(18) . . . . ?
C34 C35 C36 N1 -2.8(16) . . . . ?
C34 C35 C36 C48 176.8(11) . . . . ?
C35 C36 C48 N4 154.7(9) . . . . ?
C36 N1 C32 C33 0.8(14) . . . . ?
C37 N2 C50 C49 154.2(7) . . . . ?
C37 C38 C39 C40 179.6(9) . . . . ?
C38 N3 C42 C41 -2.5(13) . . . . ?
C38 C39 C40 C41 -2.0(15) . . . . ?
C39 C40 C41 C42 2.1(18) . . . . ?
C40 C41 C42 N3 0.1(17) . . . . ?
C42 N3 C38 C37 -177.4(8) . . . . ?
C42 N3 C38 C39 2.6(13) . . . . ?
C43 N9 C66 C46 -73.5(11) . . . . ?
C44 C46 C66 N9 148.5(10) . . . . ?
C44 C62 C63 C64 -3(2) . . . . ?
C46 N7 C64 C63 4.1(19) . . . . ?
C46 C44 C62 C63 5(2) . . . . ?
C47 N11 C72 C71 -2.0(15) . . . . ?
C47 C69 C70 C71 -2.2(18) . . . . ?
C48 N4 C49 C50 157.3(7) . . . . ?
C49 N4 C48 C36 -77.0(10) . . . . ?
C50 N2 C37 C38 -71.6(8) . . . . ?
C51 C53 C54 C56 -5.9(19) . . . . ?
C51 C110 B2 C92 55.9(9) . . . . ?
C51 C110 B2 C98 -66.9(9) . . . . ?
C51 C110 B2 C104 172.5(7) . . . . ?
C52 C12 C13 C113 1.0(14) . . . . ?
C52 C111 C112 C113 -2.1(15) . . . . ?
C53 C51 C110 C55 0.9(13) . . . . ?
C53 C51 C110 B2 179.4(8) . . . . ?
C53 C54 C56 C55 5(2) . . . . ?
C55 C110 B2 C92 -125.7(8) . . . . ?
C55 C110 B2 C98 111.4(8) . . . . ?
C55 C110 B2 C104 -9.1(10) . . . . ?
C56 C55 C110 C51 -2.1(13) . . . . ?
C56 C55 C110 B2 179.5(8) . . . . ?
C60 N2 C37 C38 166.4(7) . . . . ?
C60 N2 C50 C49 -84.8(9) . . . . ?
C61 N4 C48 C36 161.7(8) . . . . ?
C61 N4 C49 C50 -82.7(9) . . . . ?
C62 C44 C46 N7 -1.3(17) . . . . ?
C62 C44 C46 C66 178.6(12) . . . . ?
C62 C63 C64 N7 -1(2) . . . . ?
C64 N7 C46 C44 -2.7(15) . . . . ?
C64 N7 C46 C66 177.4(10) . . . . ?
C65 N8 C76 C47 -73.1(11) . . . . ?
C66 N9 C43 C65 156.4(10) . . . . ?
C69 C47 C76 N8 155.1(10) . . . . ?
C69 C70 C71 C72 1.6(17) . . . . ?
C70 C71 C72 N11 0.6(16) . . . . ?
C72 N11 C47 C69 1.4(15) . . . . ?
C72 N11 C47 C76 -176.0(9) . . . . ?
C75 N8 C65 C43 -80.1(13) . . . . ?
C75 N8 C76 C47 163.8(11) . . . . ?
C76 N8 C65 C43 158.5(9) . . . . ?
C76 C47 C69 C70 178.0(11) . . . . ?
C77 N9 C43 C65 -81.2(13) . . . . ?
C77 N9 C66 C46 166.2(10) . . . . ?
C78 C79 C80 C1 1.3(16) . . . . ?
C79 C78 C81 C2 2.0(14) . . . . ?
C79 C78 B1 C5 -38.9(14) . . . . ?
C79 C78 B1 C9 -157.0(8) . . . . ?
C79 C78 B1 C82 81.8(10) . . . . ?
C80 C1 C2 C81 -0.4(18) . . . . ?
C81 C78 C79 C80 -2.4(14) . . . . ?
C81 C78 B1 C5 150.0(8) . . . . ?
C81 C78 B1 C9 31.9(12) . . . . ?
C81 C78 B1 C82 -89.3(11) . . . . ?
C82 C6 C7 C83 -4.2(15) . . . . ?
C83 C84 C85 C82 3.7(15) . . . . ?
C85 C82 B1 C5 -78.4(10) . . . . ?
C85 C82 B1 C9 39.9(13) . . . . ?
C85 C82 B1 C78 160.1(8) . . . . ?
C86 C87 C88 C5 0.2(16) . . . . ?
C88 C5 C8 C10 0.3(13) . . . . ?
C88 C5 B1 C9 -86.9(11) . . . . ?
C88 C5 B1 C78 153.7(7) . . . . ?
C88 C5 B1 C82 33.8(12) . . . . ?
C89 C9 B1 C5 -21.1(11) . . . . ?
C89 C9 B1 C78 99.4(10) . . . . ?
C89 C9 B1 C82 -141.0(8) . . . . ?
C89 C90 C91 C4 -6.0(16) . . . . ?
C92 C93 C94 C95 0.1(16) . . . . ?
C93 C92 C97 C96 1.6(13) . . . . ?
C93 C92 B2 C98 -35.3(9) . . . . ?
C93 C92 B2 C104 85.1(8) . . . . ?
C93 C92 B2 C110 -157.4(7) . . . . ?
C93 C94 C95 C96 -0.2(18) . . . . ?
C94 C95 C96 C97 1.0(17) . . . . ?
C95 C96 C97 C92 -1.8(16) . . . . ?
C97 C92 C93 C94 -0.8(13) . . . . ?
C97 C92 B2 C98 151.6(8) . . . . ?
C97 C92 B2 C104 -88.0(8) . . . . ?
C97 C92 B2 C110 29.6(10) . . . . ?
C98 C99 C100 C101 0(2) . . . . ?
C99 C98 C103 C102 -0.8(12) . . . . ?
C99 C98 B2 C92 -105.6(8) . . . . ?
C99 C98 B2 C104 135.3(8) . . . . ?
C99 C98 B2 C110 15.3(10) . . . . ?
C99 C100 C101 C102 0(2) . . . . ?
C100 C101 C102 C103 -0.4(18) . . . . ?
C101 C102 C103 C98 0.9(15) . . . . ?
C103 C98 C99 C100 0.5(14) . . . . ?
C103 C98 B2 C92 74.4(9) . . . . ?
C103 C98 B2 C104 -44.7(9) . . . . ?
C103 C98 B2 C110 -164.7(7) . . . . ?
C104 C105 C106 C107 4.9(15) . . . . ?
C105 C104 C109 C108 -2.0(11) . . . . ?
C105 C104 B2 C92 -143.0(7) . . . . ?
C105 C104 B2 C98 -21.3(9) . . . . ?
C105 C104 B2 C110 99.7(8) . . . . ?
C105 C106 C107 C108 -8.1(19) . . . . ?
C106 C107 C108 C109 6(2) . . . . ?
C107 C108 C109 C104 -1.2(16) . . . . ?
C109 C104 C105 C106 0.3(11) . . . . ?
C109 C104 B2 C92 40.5(8) . . . . ?
C109 C104 B2 C98 162.3(6) . . . . ?
C109 C104 B2 C110 -76.8(8) . . . . ?
C110 C51 C53 C54 3.1(17) . . . . ?
C110 C55 C56 C54 -0.9(19) . . . . ?
C111 C52 B3 C11 120.7(9) . . . . ?
C111 C52 B3 C20 1.6(12) . . . . ?
C111 C52 B3 C118 -120.3(8) . . . . ?
C111 C112 C113 C13 1.0(15) . . . . ?
C114 C115 C116 C117 4.2(18) . . . . ?
C115 C116 C117 C11 -3.7(17) . . . . ?
C117 C11 C31 C114 -2.3(15) . . . . ?
C117 C11 B3 C20 -50.3(12) . . . . ?
C117 C11 B3 C52 -171.0(8) . . . . ?
C117 C11 B3 C118 71.5(10) . . . . ?
C118 C19 C119 C120 0.5(14) . . . . ?
C119 C19 C118 C122 -1.5(13) . . . . ?
C119 C19 C118 B3 179.5(8) . . . . ?
C119 C120 C121 C122 0.0(15) . . . . ?
C120 C121 C122 C118 -1.2(15) . . . . ?
C122 C118 B3 C11 -0.3(12) . . . . ?
C122 C118 B3 C20 118.4(10) . . . . ?
C122 C118 B3 C52 -121.3(9) . . . . ?
C123 C26 C125 C124 2.5(15) . . . . ?
C124 C27 C30 C123 -5.1(17) . . . . ?
C125 C26 C123 C30 -2.3(13) . . . . ?
C125 C26 C123 B4 175.6(8) . . . . ?
C126 C127 C128 C129 5.8(17) . . . . ?
C127 C126 C131 C130 3.7(12) . . . . ?
C127 C126 B4 C25 -130.2(10) . . . . ?
C127 C126 B4 C28 -14.1(12) . . . . ?
C127 C126 B4 C123 108.9(10) . . . . ?
C127 C128 C129 C130 -4.6(17) . . . . ?
C128 C129 C130 C131 3.2(16) . . . . ?
C129 C130 C131 C126 -2.9(14) . . . . ?
C131 C126 C127 C128 -5.1(14) . . . . ?
C131 C126 B4 C25 57.8(10) . . . . ?
C131 C126 B4 C28 173.8(7) . . . . ?
C131 C126 B4 C123 -63.2(11) . . . . ?
C132 C24 C29 C28 -0.8(16) . . . . ?
C132 C133 C134 C28 -1.7(14) . . . . ?
C134 C28 C29 C24 0.6(13) . . . . ?
C134 C28 B4 C25 -113.1(9) . . . . ?
C134 C28 B4 C123 8.6(12) . . . . ?
C134 C28 B4 C126 126.8(9) . . . . ?
C135 C25 B4 C28 -113.2(9) . . . . ?
C135 C25 B4 C123 124.0(9) . . . . ?
C135 C25 B4 C126 7.0(12) . . . . ?
C136 C21 C22 C23 1.5(15) . . . . ?
B1 C5 C8 C10 -175.6(9) . . . . ?
B1 C5 C88 C87 175.0(9) . . . . ?
B1 C9 C89 C90 -178.7(10) . . . . ?
B1 C78 C79 C80 -174.1(10) . . . . ?
B1 C78 C81 C2 173.9(9) . . . . ?
B1 C82 C85 C84 173.3(9) . . . . ?
B2 C92 C93 C94 -174.2(8) . . . . ?
B2 C92 C97 C96 175.1(8) . . . . ?
B2 C98 C99 C100 -179.4(9) . . . . ?
B2 C98 C103 C102 179.1(8) . . . . ?
B2 C104 C105 C106 -176.4(7) . . . . ?
B2 C104 C109 C108 174.8(8) . . . . ?
B3 C11 C31 C114 -176.0(9) . . . . ?
B3 C11 C117 C116 176.8(9) . . . . ?
B3 C52 C111 C112 -178.6(9) . . . . ?
B3 C118 C122 C121 -179.3(9) . . . . ?
B4 C25 C135 C136 177.0(9) . . . . ?
B4 C28 C29 C24 -177.4(8) . . . . ?
B4 C28 C134 C133 178.5(8) . . . . ?
B4 C126 C127 C128 -177.4(9) . . . . ?
B4 C126 C131 C130 176.6(8) . . . . ?

loop_
_twin_individual_id
_twin_individual_mass_fraction_refined
1 0.81111
2 0.18889

loop_
_smtbx_masks_void_nr
_smtbx_masks_void_average_x
_smtbx_masks_void_average_y
_smtbx_masks_void_average_z
_smtbx_masks_void_volume
_smtbx_masks_void_count_electrons
_smtbx_masks_void_content
1 -0.105 0.162 0.219 138.2 49.5 ?
2 -0.063 0.337 0.643 109.9 45.4 ?
3 -0.063 0.663 0.143 109.9 45.2 ?
4 -0.105 0.838 0.719 138.2 49.8 ?
5 0.395 0.338 0.719 138.2 49.8 ?
6 0.395 0.662 0.219 138.2 49.5 ?
7 0.437 0.163 0.143 109.9 45.2 ?
8 0.437 0.837 0.643 109.9 45.4 ?
9 0.426 0.388 0.437 7.2 0.6 ?
10 0.426 0.613 0.938 7.2 0.6 ?
11 0.926 0.113 0.938 7.2 0.6 ?
12 0.926 0.887 0.437 7.2 0.6 ?
